data_1573563
loop_
_publ_author_name
'Tang, Jianqin'
'Hu, Chenyang'
'Crumpton, Agamemnon'
'Griffin, Liam'
'Goicoechea, Jose M.'
'Aldridge, Simon'

_publ_section_title
;
 Metathesis chemistry of inorganic cumulenes driven by B--O bond formation
;
_journal_name_full 'Chemical Science'
_journal_paper_doi 10.1039/D4SC07487D
_journal_year 2025
_chemical_formula_moiety 'C53 H74 B N5 P2'
_chemical_formula_sum 'C53 H74 B N5 P2'
_chemical_formula_weight 853.92
_space_group_crystal_system monoclinic
_space_group_IT_number 14
_space_group_name_Hall '-P 2ybc'
_space_group_name_H-M_alt 'P 1 21/c 1'
_atom_sites_solution_hydrogens geom
_atom_sites_solution_primary dual
_audit_creation_date 2024-05-21
_audit_creation_method
;
Olex2 1.5
(compiled 2023.08.24 svn.re1ec1418 for OlexSys, GUI svn.r6817)
;
_audit_update_record
;
2024-08-15 deposited with the CCDC.	2024-12-18 downloaded from the CCDC.
;
_cell_angle_alpha 90
_cell_angle_beta 96.9990(10)
_cell_angle_gamma 90
_cell_formula_units_Z 8
_cell_length_a 12.89680(10)
_cell_length_b 19.8442(2)
_cell_length_c 40.8371(5)
_cell_measurement_reflns_used 56825
_cell_measurement_temperature 100.00(10)
_cell_measurement_theta_max 75.3870
_cell_measurement_theta_min 2.1690
_cell_volume 10373.42(18)
_computing_cell_refinement 'CrysAlisPro 1.171.43.95a (Rigaku OD, 2023)'
_computing_data_collection 'CrysAlisPro 1.171.43.95a (Rigaku OD, 2023)'
_computing_data_reduction 'CrysAlisPro 1.171.43.95a (Rigaku OD, 2023)'
_computing_molecular_graphics 'Olex2 1.5 (Dolomanov et al., 2009)'
_computing_publication_material 'Olex2 1.5 (Dolomanov et al., 2009)'
_computing_structure_refinement 'SHELXL 2018/3 (Sheldrick, 2015)'
_computing_structure_solution 'SHELXT  (Sheldrick, 2015)'
_diffrn_ambient_environment N~2~
_diffrn_ambient_temperature 100.00(10)
_diffrn_detector 'Hybrid Pixel Array Detector'
_diffrn_detector_area_resol_mean 10.0000
_diffrn_detector_type 'HyPix-Arc 150'
_diffrn_measured_fraction_theta_full 1.000
_diffrn_measured_fraction_theta_max 0.982
_diffrn_measurement_details
;
List of Runs (angles in degrees, time in seconds):

  # Type    Start    End  Width  t~exp~   \w     \q     \k     \f   Frames
#--------------------------------------------------------------------------
  1  \w    -23.00   2.00   0.50   15.00    --   -6.75 -25.00  83.00   50
  2  \w     37.00 101.00   0.50   15.00    --   56.98  25.00-112.00  128
  3  \w      4.00  30.00   0.50   15.00    --   56.98 -25.00  83.00   52
  4  \w     58.00  83.00   0.50   15.00    --   69.64  25.00-112.00   50
  5  \w     70.00 101.00   0.50   15.00    --   84.06  25.00-112.00   62
  6  \w    110.00 136.00   0.50   15.00    --   84.06  25.00-112.00   52
  7  \w     -2.00  24.00   0.50   15.00    --   -6.75  25.00-112.00   52
  8  \w      8.00  34.00   0.50   15.00    --   56.98 -30.00 -90.00   52
  9  \w      6.00  31.00   0.50   15.00    --   56.98 -30.00  60.00   50
 10  \w      4.00  36.00   0.50   15.00    --   56.98 -30.00-120.00   64
 11  \w     66.00  91.00   0.50   15.00    --   56.98-125.00  60.00   50
 12  \w     19.00  49.00   0.50   15.00    --   56.98-125.00  60.00   60
 13  \w     11.00  37.00   0.50   15.00    --   56.98 -30.00  30.00   52
 14  \w     23.00  52.00   0.50   15.00    --   69.64 -45.00-150.00   58
 15  \w     19.00  44.00   0.50   15.00    --   69.64 -45.00 -90.00   50
 16  \w     25.00  51.00   0.50   15.00    --   69.64 -45.00  90.00   52
 17  \w     19.00  44.00   0.50   15.00    --   69.64 -45.00 120.00   50
 18  \w     93.00 118.00   0.50   15.00    --   69.64  25.00-112.00   50
 19  \w     30.00  83.00   0.50   15.00    --   69.64 -94.00  60.00  106
 20  \w     19.00  52.00   0.50   15.00    --   69.64 -45.00 -60.00   66
 21  \w     54.00  93.00   0.50   15.00    --   84.06 -94.00  60.00   78
 22  \w     51.00  91.00   0.50   15.00    --   84.06 -94.00 -60.00   80
 23  \w     46.00  98.00   0.50   15.00    --   84.06 -94.00   0.00  104
 24  \w     37.00  62.00   0.50   15.00    --   84.06 -61.00-120.00   50
 25  \w     46.00  72.00   0.50   15.00    --   84.06 -94.00 -30.00   52
 26  \w     56.00  87.00   0.50   15.00    --   84.06 -77.00   0.00   62
 27  \w     37.00  73.00   0.50   15.00    --   84.06 -61.00-150.00   72
 28  \w     43.00  68.00   0.50   15.00    --   84.06 -77.00 -90.00   50
 29  \w     44.00  70.00   0.50   15.00    --   84.06-111.00 -30.00   52
 30  \w     72.00  98.00   0.50   15.00    --   84.06-111.00   0.00   52
 31  \w     72.00  98.00   0.50   15.00    --   84.06-111.00 -90.00   52
 32  \w     46.00  71.00   0.50   15.00    --   84.06 -77.00 -30.00   50
 33  \w     73.00  99.00   0.50   15.00    --   84.06-111.00  30.00   52
 34  \w     57.00  83.00   0.50   15.00    --   84.06 -77.00 -60.00   52
 35  \w     41.00  66.00   0.50   15.00    --   84.06 -94.00 -90.00   50
 36  \w     75.00 107.00   0.50   15.00    --   84.06-111.00 120.00   64
 37  \w     74.00  99.00   0.50   15.00    --   84.06 -94.00-150.00   50
 38  \w     44.00  72.00   0.50   15.00    --   84.06 -77.00-180.00   56
 39  \w     93.00 118.00   0.50   15.00    --   86.75  -1.00-113.46   50
 40  \w     46.00  81.00   0.50   15.00    --   86.75  -1.00-113.46   70
 41  \w     79.00 129.00   0.50   15.00    --   86.75  25.00  71.42  100
 42  \w     63.00  88.00   0.50   15.00    --   86.75  16.00 -74.32   50
 43  \w     85.00 111.00   0.50   15.00    --   86.75  25.00 -76.27   52
 44  \w     70.00 141.00   0.50   15.00    --   86.75  25.00  30.41  142
 45  \w     60.00 100.00   0.50   15.00    --   86.75  18.00-154.75   80
 46  \w     62.00 109.00   0.50   15.00    --   86.75  24.00  -4.50   94
 47  \w     83.00 108.00   0.50   15.00    --   86.75-110.00-160.48   50
 48  \w     58.00  96.00   0.50   15.00    --   86.75  14.00  -9.02   76
 49  \w     42.00  75.00   0.50   15.00    --   86.75-110.00-160.48   66
 50  \w     60.00 123.00   0.50   15.00    --   86.75   2.00 160.92  126
 51  \w     47.00  87.00   0.50   15.00    --   56.98-124.00-129.00   80
 52  \w     42.00  76.00   0.50   15.00    --   56.98-125.00  30.00   68
 53  \w     65.00  94.00   0.50   15.00    --   56.98  45.00-120.00   58
 54  \w     65.00 103.00   0.50   15.00    --   69.64-125.00-180.00   76
 55  \w     19.00  45.00   0.50   15.00    --   69.64 -45.00   0.00   52
 56  \w     88.00 122.00   0.50   15.00    --   69.64  30.00  90.00   68
 57  \w     94.00 120.00   0.50   15.00    --   69.64  45.00 -30.00   52
 58  \w     24.00  50.00   0.50   15.00    --   69.64 -45.00-180.00   52
 59  \w     42.00  80.00   0.50   15.00    --   69.64 -94.00 -90.00   76
 60  \w     32.00  58.00   0.50   15.00    --   69.64 -94.00 120.00   52
 61  \w     56.00  82.00   0.50   15.00    --   84.06 -77.00 150.00   52
 62  \w     41.00  91.00   0.50   15.00    --   84.06 -94.00 120.00  100
 63  \w     62.00  88.00   0.50   15.00    --   84.06 -94.00-120.00   52
;
_diffrn_measurement_device 'four-circle diffractometer'
_diffrn_measurement_device_type 'XtaLAB Synergy R, DW system, HyPix-Arc 150'
_diffrn_measurement_method '\w scans'
_diffrn_orient_matrix_type 'CrysAlisPro convention (1999,Acta A55,543-557)'
_diffrn_orient_matrix_UB_11 0.1134864000
_diffrn_orient_matrix_UB_12 0.0247550000
_diffrn_orient_matrix_UB_13 0.0006710000
_diffrn_orient_matrix_UB_21 -0.0089929000
_diffrn_orient_matrix_UB_22 -0.0065963000
_diffrn_orient_matrix_UB_23 -0.0378248000
_diffrn_orient_matrix_UB_31 -0.0390874000
_diffrn_orient_matrix_UB_32 0.0732850000
_diffrn_orient_matrix_UB_33 -0.0036046000
_diffrn_radiation_monochromator mirror
_diffrn_radiation_probe x-ray
_diffrn_radiation_type 'Cu K\a'
_diffrn_radiation_wavelength 1.54184
_diffrn_reflns_av_R_equivalents 0.0625
_diffrn_reflns_av_unetI/netI 0.0377
_diffrn_reflns_Laue_measured_fraction_full 1.000
_diffrn_reflns_Laue_measured_fraction_max 0.982
_diffrn_reflns_limit_h_max 16
_diffrn_reflns_limit_h_min -15
_diffrn_reflns_limit_k_max 24
_diffrn_reflns_limit_k_min -19
_diffrn_reflns_limit_l_max 51
_diffrn_reflns_limit_l_min -50
_diffrn_reflns_number 167460
_diffrn_reflns_point_group_measured_fraction_full 1.000
_diffrn_reflns_point_group_measured_fraction_max 0.982
_diffrn_reflns_theta_full 67.684
_diffrn_reflns_theta_max 76.372
_diffrn_reflns_theta_min 2.180
_diffrn_source 'Rotating-anode X-ray tube'
_diffrn_source_type 'Rigaku (Cu) X-ray Source'
_exptl_absorpt_coefficient_mu 1.040
_exptl_absorpt_correction_T_max 1.00000
_exptl_absorpt_correction_T_min 0.85804
_exptl_absorpt_correction_type multi-scan
_exptl_absorpt_process_details
;
CrysAlisPro 1.171.43.95a (Rigaku Oxford Diffraction, 2023)
Empirical absorption correction using spherical harmonics,
implemented in SCALE3 ABSPACK scaling algorithm.
;
_exptl_crystal_colour colourless
_exptl_crystal_colour_primary colourless
_exptl_crystal_density_diffrn 1.094
_exptl_crystal_description block
_exptl_crystal_F_000 3696
_exptl_crystal_size_max 0.1
_exptl_crystal_size_mid 0.1
_exptl_crystal_size_min 0.1
_refine_diff_density_max 0.550
_refine_diff_density_min -0.512
_refine_diff_density_rms 0.048
_refine_ls_extinction_method none
_refine_ls_goodness_of_fit_ref 1.084
_refine_ls_hydrogen_treatment constr
_refine_ls_matrix_type full
_refine_ls_number_parameters 1691
_refine_ls_number_reflns 21356
_refine_ls_number_restraints 1307
_refine_ls_restrained_S_all 1.063
_refine_ls_R_factor_all 0.0767
_refine_ls_R_factor_gt 0.0581
_refine_ls_shift/su_max 0.001
_refine_ls_shift/su_mean 0.000
_refine_ls_structure_factor_coef Fsqd
_refine_ls_weighting_details 'w=1/[\s^2^(Fo^2^)+(0.0572P)^2^+8.8819P] where P=(Fo^2^+2Fc^2^)/3'
_refine_ls_weighting_scheme calc
_refine_ls_wR_factor_gt 0.1446
_refine_ls_wR_factor_ref 0.1516
_reflns_Friedel_coverage 0.000
_reflns_number_gt 16667
_reflns_number_total 21356
_reflns_threshold_expression 'I > 2\s(I)'
_cod_data_source_file d4sc07487d2.cif
_cod_data_source_block 021jtlg23_auto
_cod_database_code 1573563
_shelx_shelxl_version_number 2018/3
_chemical_oxdiff_formula 'C50 H50 B1 N2 P1'
_shelx_space_group_comment
;
The symmetry employed for this shelxl refinement is uniquely defined
by the following loop, which should always be used as a source of
symmetry information in preference to the above space-group names.
They are only intended as comments.
;
_shelx_estimated_absorpt_t_max 0.903
_shelx_estimated_absorpt_t_min 0.903
_olex2_refinement_description
;
1. Restrained distances
 P003-P004 \\sim P1-P0
 with sigma of 0.02
 B3-N11 \\sim B3A-N11A
 with sigma of 0.02
 N11-C24 \\sim N11A-C4A
 with sigma of 0.02
 P003-N008 \\sim P1-N0
 with sigma of 0.02
 P004-N11 \\sim P0-N11A
 with sigma of 0.04
 N00A-N11 \\sim N2-N11A
 with sigma of 0.04
 N00C-N11 \\sim N00D-N11A
 with sigma of 0.04
 P003-N00B \\sim P1-N1
 with sigma of 0.02
 P004-C24 \\sim P0-C4A
 with sigma of 0.02
 N008-C00F \\sim N0-C1
 with sigma of 0.02
 N008-C030 \\sim N0-C0
 with sigma of 0.02
 N00A-B3 \\sim N2-B3A
 with sigma of 0.02
 N00A-C00N \\sim N2-C1D
 with sigma of 0.02
 N00A-C024 \\sim N2-C1E
 with sigma of 0.02
 N00B-C00V \\sim N1-C2
 with sigma of 0.02
 N00B-C01B \\sim N1-C3
 with sigma of 0.02
 N00C-B3 \\sim N00D-B3A
 with sigma of 0.02
 N00C-C00Y \\sim N00D-C1F
 with sigma of 0.02
 N00C-C01L \\sim N00D-C1G
 with sigma of 0.02
 C00F-C41 \\sim C1-C42
 with sigma of 0.02
 C00F-C00P \\sim C1-C4
 with sigma of 0.02
 C41-C00R \\sim C42-C7
 with sigma of 0.02
 C41-C01M \\sim C42-C01N
 with sigma of 0.02
 C00N-C00Z \\sim C1D-C1H
 with sigma of 0.02
 C00N-C40 \\sim C1D-C1I
 with sigma of 0.02
 C00P-C011 \\sim C4-C8
 with sigma of 0.02
 C00P-C01A \\sim C4-C9
 with sigma of 0.02
 C00R-C020 \\sim C7-C14
 with sigma of 0.02
 C00R-C02F \\sim C7-C15
 with sigma of 0.02
 C00V-C018 \\sim C2-C23
 with sigma of 0.02
 C00V-C02N \\sim C2-C6
 with sigma of 0.02
 C00Y-C01D \\sim C1F-C1J
 with sigma of 0.02
 C00Y-C01R \\sim C1F-C1K
 with sigma of 0.02
 C00Z-C01K \\sim C1H-C1M
 with sigma of 0.02
 C00Z-C01S \\sim C1H-C1N
 with sigma of 0.02
 C011-C02Y \\sim C8-C17
 with sigma of 0.02
 C011-C039 \\sim C8-C18
 with sigma of 0.02
 C40-C023 \\sim C1I-C1O
 with sigma of 0.02
 C40-C029 \\sim C1I-C1P
 with sigma of 0.02
 C018-C019 \\sim C23-C10
 with sigma of 0.02
 C018-C02Q \\sim C23-C11
 with sigma of 0.02
 C019-C028 \\sim C10-C19
 with sigma of 0.02
 C019-C032 \\sim C10-C1A
 with sigma of 0.02
 C01A-C01C \\sim C9-C16
 with sigma of 0.02
 C01B-C030 \\sim C3-C0
 with sigma of 0.02
 C01C-C01M \\sim C16-C01N
 with sigma of 0.02
 C01D-C01V \\sim C1J-C1Q
 with sigma of 0.02
 C01D-C026 \\sim C1J-C1L
 with sigma of 0.02
 C01K-C02K \\sim C1M-C1V
 with sigma of 0.02
 C01K-C02U \\sim C1M-C02V
 with sigma of 0.02
 C01L-C024 \\sim C1G-C1E
 with sigma of 0.02
 C01R-C027 \\sim C1K-C1R
 with sigma of 0.02
 C01R-C02M \\sim C1K-C1S
 with sigma of 0.02
 C01S-C02O \\sim C1N-C1W
 with sigma of 0.02
 C01V-C02W \\sim C1Q-C1Z
 with sigma of 0.02
 C01V-C03D \\sim C1Q-C1U
 with sigma of 0.02
 C023-C02X \\sim C1O-C1X
 with sigma of 0.02
 C023-C03E \\sim C1O-C1Y
 with sigma of 0.02
 C026-C02C \\sim C1L-C1T
 with sigma of 0.02
 C027-C02C \\sim C1R-C1T
 with sigma of 0.02
 C029-C02O \\sim C1P-C1W
 with sigma of 0.02
 C02M-C031 \\sim C1S-C20
 with sigma of 0.02
 C02M-C03C \\sim C1S-C21
 with sigma of 0.02
 C02N-C02Z \\sim C6-C12
 with sigma of 0.02
 C02N-C038 \\sim C6-C13
 with sigma of 0.02
 C02Q-C033 \\sim C11-C1B
 with sigma of 0.02
 C02Z-C033 \\sim C12-C1B
 with sigma of 0.02
 C038-C03A \\sim C13-C1C
 with sigma of 0.02
 C038-C03F \\sim C13-C03G
 with sigma of 0.02
 P003-C00F \\sim P1-C1
 with sigma of 0.04
 P003-C00V \\sim P1-C2
 with sigma of 0.04
 P003-C01B \\sim P1-C3
 with sigma of 0.04
 P003-C030 \\sim P1-C0
 with sigma of 0.04
 P003-C24 \\sim P1-C4A
 with sigma of 0.04
 P004-N008 \\sim P0-N0
 with sigma of 0.04
 P004-N00B \\sim P0-N1
 with sigma of 0.04
 N008-N00B \\sim N0-N1
 with sigma of 0.04
 N008-C41 \\sim N0-C42
 with sigma of 0.04
 N008-C00P \\sim N0-C4
 with sigma of 0.04
 N008-C01B \\sim N0-C3
 with sigma of 0.04
 N00A-N00C \\sim N2-N00D
 with sigma of 0.04
 N00A-C00Z \\sim N2-C1H
 with sigma of 0.04
 N00A-C40 \\sim N2-C1I
 with sigma of 0.04
 N00A-C01L \\sim N2-C1G
 with sigma of 0.04
 N00B-C018 \\sim N1-C23
 with sigma of 0.04
 N00B-C02N \\sim N1-C6
 with sigma of 0.04
 N00B-C030 \\sim N1-C0
 with sigma of 0.04
 N00C-C01D \\sim N00D-C1J
 with sigma of 0.04
 N00C-C01R \\sim N00D-C1K
 with sigma of 0.04
 N00C-C024 \\sim N00D-C1E
 with sigma of 0.04
 B3-C00N \\sim B3A-C1D
 with sigma of 0.04
 B3-C00Y \\sim B3A-C1F
 with sigma of 0.04
 B3-C01L \\sim B3A-C1G
 with sigma of 0.04
 B3-C024 \\sim B3A-C1E
 with sigma of 0.04
 B3-C24 \\sim B3A-C4A
 with sigma of 0.04
 C00F-C00R \\sim C1-C7
 with sigma of 0.04
 C00F-C011 \\sim C1-C8
 with sigma of 0.04
 C00F-C01A \\sim C1-C9
 with sigma of 0.04
 C00F-C01M \\sim C1-C01N
 with sigma of 0.04
 C00F-C030 \\sim C1-C0
 with sigma of 0.04
 C41-C00P \\sim C42-C4
 with sigma of 0.04
 C41-C01C \\sim C42-C16
 with sigma of 0.04
 C41-C020 \\sim C42-C14
 with sigma of 0.04
 C41-C02F \\sim C42-C15
 with sigma of 0.04
 C00N-C01K \\sim C1D-C1M
 with sigma of 0.04
 C00N-C01S \\sim C1D-C1N
 with sigma of 0.04
 C00N-C023 \\sim C1D-C1O
 with sigma of 0.04
 C00N-C024 \\sim C1D-C1E
 with sigma of 0.04
 C00N-C029 \\sim C1D-C1P
 with sigma of 0.04
 C00P-C01C \\sim C4-C16
 with sigma of 0.04
 C00P-C02Y \\sim C4-C17
 with sigma of 0.04
 C00P-C039 \\sim C4-C18
 with sigma of 0.04
 C00R-C01M \\sim C7-C01N
 with sigma of 0.04
 C00V-C019 \\sim C2-C10
 with sigma of 0.04
 C00V-C01B \\sim C2-C3
 with sigma of 0.04
 C00V-C02Q \\sim C2-C11
 with sigma of 0.04
 C00V-C02Z \\sim C2-C12
 with sigma of 0.04
 C00V-C038 \\sim C2-C13
 with sigma of 0.04
 C00Y-C01L \\sim C1F-C1G
 with sigma of 0.04
 C00Y-C01V \\sim C1F-C1Q
 with sigma of 0.04
 C00Y-C026 \\sim C1F-C1L
 with sigma of 0.04
 C00Y-C027 \\sim C1F-C1R
 with sigma of 0.04
 C00Y-C02M \\sim C1F-C1S
 with sigma of 0.04
 C00Z-C40 \\sim C1H-C1I
 with sigma of 0.04
 C00Z-C02K \\sim C1H-C1V
 with sigma of 0.04
 C00Z-C02O \\sim C1H-C1W
 with sigma of 0.04
 C00Z-C02U \\sim C1H-C02V
 with sigma of 0.04
 C011-C01A \\sim C8-C9
 with sigma of 0.04
 C40-C02O \\sim C1I-C1W
 with sigma of 0.04
 C40-C02X \\sim C1I-C1X
 with sigma of 0.04
 C40-C03E \\sim C1I-C1Y
 with sigma of 0.04
 C018-C028 \\sim C23-C19
 with sigma of 0.04
 C018-C02N \\sim C23-C6
 with sigma of 0.04
 C018-C032 \\sim C23-C1A
 with sigma of 0.04
 C018-C033 \\sim C23-C1B
 with sigma of 0.04
 C019-C02Q \\sim C10-C11
 with sigma of 0.04
 C01A-C01M \\sim C9-C01N
 with sigma of 0.04
 C01D-C01R \\sim C1J-C1K
 with sigma of 0.04
 C01D-C02C \\sim C1J-C1T
 with sigma of 0.04
 C01D-C02W \\sim C1J-C1Z
 with sigma of 0.04
 C01D-C03D \\sim C1J-C1U
 with sigma of 0.04
 C01K-C01S \\sim C1M-C1N
 with sigma of 0.04
 C01R-C02C \\sim C1K-C1T
 with sigma of 0.04
 C01R-C031 \\sim C1K-C20
 with sigma of 0.04
 C01R-C03C \\sim C1K-C21
 with sigma of 0.04
 C01S-C029 \\sim C1N-C1P
 with sigma of 0.04
 C01V-C026 \\sim C1Q-C1L
 with sigma of 0.04
 C020-C02F \\sim C14-C15
 with sigma of 0.04
 C023-C029 \\sim C1O-C1P
 with sigma of 0.04
 C026-C027 \\sim C1L-C1R
 with sigma of 0.04
 C027-C02M \\sim C1R-C1S
 with sigma of 0.04
 C028-C032 \\sim C19-C1A
 with sigma of 0.04
 C02K-C02U \\sim C1V-C02V
 with sigma of 0.04
 C02N-C033 \\sim C6-C1B
 with sigma of 0.04
 C02N-C03A \\sim C6-C1C
 with sigma of 0.04
 C02N-C03F \\sim C6-C03G
 with sigma of 0.04
 C02Q-C02Z \\sim C11-C12
 with sigma of 0.04
 C02W-C03D \\sim C1Z-C1U
 with sigma of 0.04
 C02X-C03E \\sim C1X-C1Y
 with sigma of 0.04
 C02Y-C039 \\sim C17-C18
 with sigma of 0.04
 C02Z-C038 \\sim C12-C13
 with sigma of 0.04
 C031-C03C \\sim C20-C21
 with sigma of 0.04
 C03A-C03F \\sim C1C-C03G
 with sigma of 0.04
2. Rigid bond restraints
 B3A, N11A, C4A
 with sigma for 1-2 distances of 0.01 and sigma for 1-3 distances of 0.01
3. Uiso/Uaniso restraints and constraints
Uanis(N11A) \\sim Ueq: with sigma of 0.015 and sigma for terminal atoms of 0.03
Uanis(C038) \\sim Ueq, Uanis(P003) \\sim Ueq, Uanis(P004) \\sim Ueq,
Uanis(N008) \\sim Ueq, Uanis(N00B) \\sim Ueq, Uanis(C24) \\sim Ueq, Uanis(C00F)
\\sim Ueq, Uanis(C030) \\sim Ueq, Uanis(C00V) \\sim Ueq, Uanis(C01B) \\sim Ueq,
Uanis(C4A) \\sim Ueq, Uanis(N11A) \\sim Ueq, Uanis(B3A) \\sim Ueq, Uanis(N00D)
\\sim Ueq, Uanis(P0) \\sim Ueq, Uanis(N11) \\sim Ueq, Uanis(N2) \\sim Ueq,
Uanis(C1G) \\sim Ueq, Uanis(C41) \\sim Ueq, Uanis(C00P) \\sim Ueq, Uanis(C018)
\\sim Ueq, Uanis(C02N) \\sim Ueq, Uanis(C1F) \\sim Ueq, Uanis(P1) \\sim Ueq,
Uanis(B3) \\sim Ueq, Uanis(C1D) \\sim Ueq, Uanis(C1E) \\sim Ueq, Uanis(C00R)
\\sim Ueq, Uanis(C01M) \\sim Ueq, Uanis(C011) \\sim Ueq, Uanis(C01A) \\sim Ueq,
Uanis(C019) \\sim Ueq, Uanis(C02Q) \\sim Ueq, Uanis(C02Z) \\sim Ueq, Uanis(C1J)
\\sim Ueq, Uanis(C1K) \\sim Ueq, Uanis(N0) \\sim Ueq, Uanis(N1) \\sim Ueq,
Uanis(N00A) \\sim Ueq, Uanis(N00C) \\sim Ueq, Uanis(C1H) \\sim Ueq, Uanis(C1I)
\\sim Ueq, Uanis(C020) \\sim Ueq, Uanis(C02F) \\sim Ueq, Uanis(C01C) \\sim Ueq,
Uanis(C02Y) \\sim Ueq, Uanis(C039) \\sim Ueq, Uanis(C028) \\sim Ueq,
Uanis(C032) \\sim Ueq, Uanis(C033) \\sim Ueq, Uanis(C03A) \\sim Ueq,
Uanis(C03F) \\sim Ueq, Uanis(C1L) \\sim Ueq, Uanis(C1Q) \\sim Ueq, Uanis(C1R)
\\sim Ueq, Uanis(C1S) \\sim Ueq, Uanis(C1) \\sim Ueq, Uanis(C0) \\sim Ueq,
Uanis(C2) \\sim Ueq, Uanis(C3) \\sim Ueq, Uanis(C00Y) \\sim Ueq, Uanis(C23)
\\sim Ueq, Uanis(C01D) \\sim Ueq, Uanis(C01R) \\sim Ueq, Uanis(C01L) \\sim Ueq,
Uanis(C00N) \\sim Ueq, Uanis(C024) \\sim Ueq, Uanis(C1M) \\sim Ueq, Uanis(C1N)
\\sim Ueq, Uanis(C1O) \\sim Ueq, Uanis(C1P) \\sim Ueq, Uanis(C02V) \\sim Ueq,
Uanis(C1V) \\sim Ueq, Uanis(C1T) \\sim Ueq, Uanis(C1U) \\sim Ueq, Uanis(C1Z)
\\sim Ueq, Uanis(C20) \\sim Ueq, Uanis(C21) \\sim Ueq, Uanis(C42) \\sim Ueq,
Uanis(C4) \\sim Ueq, Uanis(C6) \\sim Ueq, Uanis(C10) \\sim Ueq, Uanis(C11)
\\sim Ueq, Uanis(C026) \\sim Ueq, Uanis(C01V) \\sim Ueq, Uanis(C027) \\sim Ueq,
Uanis(C02M) \\sim Ueq, Uanis(C00Z) \\sim Ueq, Uanis(C40) \\sim Ueq, Uanis(C1W)
\\sim Ueq, Uanis(C1X) \\sim Ueq, Uanis(C1Y) \\sim Ueq, Uanis(C7) \\sim Ueq,
Uanis(C01N) \\sim Ueq, Uanis(C8) \\sim Ueq, Uanis(C9) \\sim Ueq, Uanis(C12)
\\sim Ueq, Uanis(C13) \\sim Ueq, Uanis(C19) \\sim Ueq, Uanis(C1A) \\sim Ueq,
Uanis(C1B) \\sim Ueq, Uanis(C02C) \\sim Ueq, Uanis(C02W) \\sim Ueq, Uanis(C03D)
\\sim Ueq, Uanis(C031) \\sim Ueq, Uanis(C03C) \\sim Ueq, Uanis(C1C) \\sim Ueq,
Uanis(C03G) \\sim Ueq, Uanis(C01K) \\sim Ueq, Uanis(C01S) \\sim Ueq,
Uanis(C023) \\sim Ueq, Uanis(C029) \\sim Ueq, Uanis(C14) \\sim Ueq, Uanis(C15)
\\sim Ueq, Uanis(C16) \\sim Ueq, Uanis(C17) \\sim Ueq, Uanis(C18) \\sim Ueq,
Uanis(C02K) \\sim Ueq, Uanis(C02U) \\sim Ueq, Uanis(C02O) \\sim Ueq,
Uanis(C02X) \\sim Ueq, Uanis(C03E) \\sim Ueq, : with sigma of 0.015 and sigma
for terminal atoms of 0.03
Uanis(C1D) \\sim Ueq, Uanis(B3A) \\sim Ueq, Uanis(P0) \\sim Ueq, Uanis(P1)
\\sim Ueq, Uanis(C4A) \\sim Ueq, Uanis(N0) \\sim Ueq, Uanis(N1) \\sim Ueq,
Uanis(N11A) \\sim Ueq, Uanis(C1) \\sim Ueq, Uanis(C0) \\sim Ueq, Uanis(C2)
\\sim Ueq, Uanis(C3) \\sim Ueq, Uanis(C42) \\sim Ueq, Uanis(C4) \\sim Ueq,
Uanis(C23) \\sim Ueq, Uanis(C6) \\sim Ueq, Uanis(N2) \\sim Ueq, Uanis(N00D)
\\sim Ueq, Uanis(C7) \\sim Ueq, Uanis(C01N) \\sim Ueq, Uanis(C8) \\sim Ueq,
Uanis(C9) \\sim Ueq, Uanis(C10) \\sim Ueq, Uanis(C11) \\sim Ueq, Uanis(C12)
\\sim Ueq, Uanis(C13) \\sim Ueq, Uanis(C1E) \\sim Ueq, Uanis(C1F) \\sim Ueq,
Uanis(C1G) \\sim Ueq, Uanis(C14) \\sim Ueq, Uanis(C15) \\sim Ueq, Uanis(C16)
\\sim Ueq, Uanis(C17) \\sim Ueq, Uanis(C18) \\sim Ueq, Uanis(C19) \\sim Ueq,
Uanis(C1A) \\sim Ueq, Uanis(C1B) \\sim Ueq, Uanis(C1C) \\sim Ueq, Uanis(C03G)
\\sim Ueq, Uanis(C1H) \\sim Ueq, Uanis(C1I) \\sim Ueq, Uanis(C1J) \\sim Ueq,
Uanis(C1K) \\sim Ueq, Uanis(C1M) \\sim Ueq, Uanis(C1N) \\sim Ueq, Uanis(C1O)
\\sim Ueq, Uanis(C1P) \\sim Ueq, Uanis(C1L) \\sim Ueq, Uanis(C1Q) \\sim Ueq,
Uanis(C1R) \\sim Ueq, Uanis(C1S) \\sim Ueq, Uanis(C1V) \\sim Ueq, Uanis(C02V)
\\sim Ueq, Uanis(C1W) \\sim Ueq, Uanis(C1X) \\sim Ueq, Uanis(C1Y) \\sim Ueq,
Uanis(C1T) \\sim Ueq, Uanis(C1U) \\sim Ueq, Uanis(C1Z) \\sim Ueq, Uanis(C20)
\\sim Ueq, Uanis(C21) \\sim Ueq, : with sigma of 0.01 and sigma for terminal
atoms of 0.01
Uanis(C1O) = Uanis(C00R)
4. Rigid body (RIGU) restrains
 N11A, B3A, C4A
 with sigma for 1-2 distances of 0.005 and sigma for 1-3 distances of 0.005
 C00F, C00P, C01A, C01C, C01M, C41
 with sigma for 1-2 distances of 0.004 and sigma for 1-3 distances of 0.004
 C00V, C02N, C02Z, C033, C02Q, C018
 with sigma for 1-2 distances of 0.004 and sigma for 1-3 distances of 0.004
 C00Y, C01R, C027, C02C, C026, C01D
 with sigma for 1-2 distances of 0.004 and sigma for 1-3 distances of 0.004
 C00N, C00Z, C01S, C02O, C029, C40
 with sigma for 1-2 distances of 0.004 and sigma for 1-3 distances of 0.004
 N00C, B3, N00A, C024, C01L
 with sigma for 1-2 distances of 0.004 and sigma for 1-3 distances of 0.004
 P003, N00B, C01B, C030, N008
 with sigma for 1-2 distances of 0.004 and sigma for 1-3 distances of 0.004
 C1D, C1I, C1P, C1W, C1N, C1H
 with sigma for 1-2 distances of 0.004 and sigma for 1-3 distances of 0.004
 C1J, C1L, C1T, C1R, C1K, C1F
 with sigma for 1-2 distances of 0.004 and sigma for 1-3 distances of 0.004
 C1E, C1G, N00D, B3A, N2
 with sigma for 1-2 distances of 0.004 and sigma for 1-3 distances of 0.004
 C1, C4, C9, C16, C01N, C42
 with sigma for 1-2 distances of 0.004 and sigma for 1-3 distances of 0.004
 C2, C6, C12, C1B, C11, C23
 with sigma for 1-2 distances of 0.004 and sigma for 1-3 distances of 0.004
 C0, N0, P1, N1, C3
 with sigma for 1-2 distances of 0.004 and sigma for 1-3 distances of 0.004
5. Others
 Sof(P0)=Sof(P1)=Sof(N0)=Sof(N1)=Sof(C4A)=Sof(C1)=Sof(C0)=Sof(H0A)=Sof(H0B)=
 Sof(C2)=Sof(C3)=Sof(H3A)=Sof(H3B)=Sof(N11A)=Sof(C42)=Sof(C4)=Sof(C23)=Sof(C6)=
 Sof(B3A)=Sof(C7)=Sof(H7A)=Sof(C01N)=Sof(H01)=Sof(C8)=Sof(H8A)=Sof(C9)=Sof(H9A)=
 Sof(C10)=Sof(H10A)=Sof(C11)=Sof(H11A)=Sof(C12)=Sof(H12A)=Sof(C13)=Sof(H13A)=
 Sof(N2)=Sof(N00D)=Sof(C14)=Sof(H14A)=Sof(H14B)=Sof(H14C)=Sof(C15)=Sof(H15A)=
 Sof(H15B)=Sof(H15C)=Sof(C16)=Sof(H16A)=Sof(C17)=Sof(H17A)=Sof(H17B)=Sof(H17C)=
 Sof(C18)=Sof(H18A)=Sof(H18B)=Sof(H18C)=Sof(C19)=Sof(H19A)=Sof(H19B)=Sof(H19C)=
 Sof(C1A)=Sof(H1AA)=Sof(H1AB)=Sof(H1AC)=Sof(C1B)=Sof(H1B)=Sof(C1C)=Sof(H1CA)=
 Sof(H1CB)=Sof(H1CC)=Sof(C03G)=Sof(H17)=Sof(H23)=Sof(H24)=Sof(C1D)=Sof(C1E)=
 Sof(H1E)=Sof(C1F)=Sof(C1G)=Sof(H1G)=Sof(C1H)=Sof(C1I)=Sof(C1J)=Sof(C1K)=
 Sof(C1L)=Sof(H1L)=Sof(C1M)=Sof(H1M)=Sof(C1N)=Sof(H1N)=Sof(C1O)=Sof(H1O)=
 Sof(C1P)=Sof(H1P)=Sof(C1Q)=Sof(H1Q)=Sof(C1R)=Sof(H1R)=Sof(C1S)=Sof(H1S)=
 Sof(C1T)=Sof(H1T)=Sof(C1U)=Sof(H1UA)=Sof(H1UB)=Sof(H1UC)=Sof(C1V)=Sof(H1VA)=
 Sof(H1VB)=Sof(H1VC)=Sof(C02V)=Sof(H18)=Sof(H25)=Sof(H26)=Sof(C1W)=Sof(H1W)=
 Sof(C1X)=Sof(H1XA)=Sof(H1XB)=Sof(H1XC)=Sof(C1Y)=Sof(H1YA)=Sof(H1YB)=Sof(H1YC)=
 Sof(C1Z)=Sof(H1ZA)=Sof(H1ZB)=Sof(H1ZC)=Sof(C20)=Sof(H20A)=Sof(H20B)=Sof(H20C)=
 Sof(C21)=Sof(H21A)=Sof(H21B)=Sof(H21C)=1-FVAR(1)
 Sof(P003)=Sof(P004)=Sof(N008)=Sof(N00A)=Sof(N00B)=Sof(N00C)=Sof(B3)=Sof(C00F)=
 Sof(C41)=Sof(C00N)=Sof(C00P)=Sof(C00R)=Sof(H00R)=Sof(C00V)=Sof(C00Y)=Sof(C00Z)=
 Sof(C011)=Sof(H011)=Sof(C40)=Sof(C018)=Sof(C019)=Sof(H019)=Sof(C01A)=Sof(H01H)=
 Sof(C01B)=Sof(H01K)=Sof(H01L)=Sof(C01C)=Sof(H01M)=Sof(C01D)=Sof(C01K)=
 Sof(H01N)=Sof(C01L)=Sof(H01R)=Sof(C01M)=Sof(H01S)=Sof(N11)=Sof(C01R)=Sof(C01S)=
 Sof(H01U)=Sof(C01V)=Sof(H01V)=Sof(C020)=Sof(H3)=Sof(H)=Sof(HA)=Sof(C023)=
 Sof(H023)=Sof(C024)=Sof(H024)=Sof(C026)=Sof(H026)=Sof(C027)=Sof(H027)=
 Sof(C028)=Sof(H4)=Sof(HB)=Sof(HC)=Sof(C029)=Sof(H029)=Sof(C02C)=Sof(H5)=
 Sof(C02F)=Sof(H6)=Sof(HD)=Sof(HE)=Sof(C02K)=Sof(H7)=Sof(HF)=Sof(HG)=Sof(C02M)=
 Sof(H8)=Sof(C02N)=Sof(C02O)=Sof(H9)=Sof(C02Q)=Sof(H10)=Sof(C02U)=Sof(H11)=
 Sof(HP)=Sof(HQ)=Sof(C02W)=Sof(H12)=Sof(HR)=Sof(HS)=Sof(C02X)=Sof(H13)=Sof(HT)=
 Sof(HU)=Sof(C02Y)=Sof(H14)=Sof(HV)=Sof(HW)=Sof(C02Z)=Sof(H15)=Sof(C030)=
 Sof(H03J)=Sof(H03K)=Sof(C031)=Sof(H03L)=Sof(H03M)=Sof(H03N)=Sof(C032)=
 Sof(H03O)=Sof(H03P)=Sof(H03Q)=Sof(C033)=Sof(H033)=Sof(C24)=Sof(C038)=Sof(H038)=
 Sof(C039)=Sof(H03R)=Sof(H03S)=Sof(H03T)=Sof(C03A)=Sof(H03U)=Sof(H03V)=
 Sof(H03W)=Sof(C03C)=Sof(H03X)=Sof(H03Y)=Sof(HX)=Sof(C03D)=Sof(H03Z)=Sof(HY)=
 Sof(HZ)=Sof(C03E)=Sof(H03)=Sof(H19)=Sof(H20)=Sof(C03F)=Sof(H16)=Sof(H21)=
 Sof(H22)=FVAR(1)
6.a Ternary CH refined with riding coordinates:
 C00Q(H00Q), C00R(H00R), C011(H011), C014(H014), C016(H016), C019(H019),
 C01F(H01F), C01J(H01J), C01K(H01N), C01T(H01T), C01V(H01V), C01X(H01X),
 C01Z(H01Z), C023(H023), C02M(H8), C038(H038), C7(H7A), C8(H8A), C10(H10A),
 C13(H13A), C1M(H1M), C1O(H1O), C1Q(H1Q), C1S(H1S)
6.b Secondary CH2 refined with riding coordinates:
 C00T(H00A,H00B), C010(H01A,H01B), C01B(H01K,H01L), C030(H03J,H03K), C0(H0A,
 H0B), C3(H3A,H3B)
6.c Aromatic/amide H refined with riding coordinates:
 C00J(H00J), C00M(H00M), C00S(H00S), C01A(H01H), C01C(H01M), C01G(H01G),
 C01I(H01I), C01L(H01R), C01M(H01S), C01O(H01O), C01P(H01P), C01Q(H01Q),
 C01S(H01U), C01W(H01W), C01Y(H01Y), C024(H024), C026(H026), C027(H027),
 C029(H029), C02A(H02G), C02C(H5), C02D(H02K), C02E(H02L), C02J(H02V), C02O(H9),
  C02Q(H10), C02Z(H15), C033(H033), C01N(H01), C9(H9A), C11(H11A), C12(H12A),
 C16(H16A), C1B(H1B), C1E(H1E), C1G(H1G), C1L(H1L), C1N(H1N), C1P(H1P),
 C1R(H1R), C1T(H1T), C1W(H1W)
6.d Idealised Me refined as rotating group:
 C01U(H01C,H01D,H01E), C020(H3,H,HA), C021(H02A,H02B,H02C), C022(H02D,H02E,
 H02F), C028(H4,HB,HC), C02B(H02H,H02I,H02J), C02F(H6,HD,HE), C02G(H02M,H02N,
 H02O), C02H(H02P,H02Q,H02R), C02I(H02S,H02T,H02U), C02K(H7,HF,HG), C02L(H02W,
 H02X,H02Y), C02P(H02Z,HH,HI), C02R(H02,HJ,HK), C02S(H1,HL,HM), C02T(H2,HN,HO),
 C02U(H11,HP,HQ), C02W(H12,HR,HS), C02X(H13,HT,HU), C02Y(H14,HV,HW), C031(H03L,
 H03M,H03N), C032(H03O,H03P,H03Q), C034(H03A,H03B,H03C), C036(H03D,H03E,H03F),
 C22(H22A,H22B,H22C), C039(H03R,H03S,H03T), C03A(H03U,H03V,H03W), C03B(H03G,
 H03H,H03I), C03C(H03X,H03Y,HX), C03D(H03Z,HY,HZ), C03E(H03,H19,H20), C03F(H16,
 H21,H22), C14(H14A,H14B,H14C), C15(H15A,H15B,H15C), C17(H17A,H17B,H17C),
 C18(H18A,H18B,H18C), C19(H19A,H19B,H19C), C1A(H1AA,H1AB,H1AC), C1C(H1CA,H1CB,
 H1CC), C03G(H17,H23,H24), C1U(H1UA,H1UB,H1UC), C1V(H1VA,H1VB,H1VC), C02V(H18,
 H25,H26), C1X(H1XA,H1XB,H1XC), C1Y(H1YA,H1YB,H1YC), C1Z(H1ZA,H1ZB,H1ZC),
 C20(H20A,H20B,H20C), C21(H21A,H21B,H21C)
;
_olex2_submission_special_instructions 'No special instructions were received'
_oxdiff_exptl_absorpt_empirical_details
;
Empirical correction (ABSPACK) includes:
- Absorption correction using spherical harmonics
- Frame scaling
- Detector area scaling
;
_oxdiff_exptl_absorpt_empirical_full_max 1.435
_oxdiff_exptl_absorpt_empirical_full_min 0.699

loop_
_space_group_symop_operation_xyz
'x, y, z'
'-x, y+1/2, -z+1/2'
'-x, -y, -z'
'x, -y-1/2, z-1/2'

loop_
_atom_site_label
_atom_site_type_symbol
_atom_site_fract_x
_atom_site_fract_y
_atom_site_fract_z
_atom_site_U_iso_or_equiv
_atom_site_adp_type
_atom_site_occupancy
_atom_site_site_symmetry_order
_atom_site_calc_flag
_atom_site_refinement_flags_posn
_atom_site_refinement_flags_adp
_atom_site_refinement_flags_occupancy
_atom_site_disorder_assembly
_atom_site_disorder_group
P001 P 0.53147(4) 0.60169(3) 0.24937(2) 0.01989(12) Uani 1 1 d . . . . .
P002 P 0.45953(4) 0.49584(3) 0.24274(2) 0.02514(13) Uani 1 1 d . . . . .
P003 P 0.25787(8) 0.31768(5) 0.44939(3) 0.0228(2) Uani 0.6955(17) 1 d D U P A 1
P004 P 0.34954(7) 0.21868(5) 0.45715(2) 0.0330(3) Uani 0.6955(17) 1 d D U P A 1
N005 N 0.61575(12) 0.59605(8) 0.28424(4) 0.0215(4) Uani 1 1 d . . . . .
N006 N 0.12849(13) 0.65093(9) 0.23689(4) 0.0240(4) Uani 1 1 d . . . . .
N007 N 0.06509(12) 0.54444(9) 0.23009(4) 0.0228(4) Uani 1 1 d . . . . .
N008 N 0.1662(8) 0.3030(7) 0.41775(19) 0.0204(15) Uani 0.6955(17) 1 d D U P A 1
N009 N 0.63181(13) 0.59269(9) 0.22641(4) 0.0253(4) Uani 1 1 d . . . . .
N00A N 0.1924(7) 0.1984(7) 0.5729(2) 0.0218(14) Uani 0.6955(17) 1 d D U P A 1
N00B N 0.3315(4) 0.3587(4) 0.42383(15) 0.0240(12) Uani 0.6955(17) 1 d D U P A 1
N00C N 0.3427(4) 0.1357(3) 0.57457(13) 0.0187(10) Uani 0.6955(17) 1 d D U P A 1
N10 N 0.26009(13) 0.55487(9) 0.24712(5) 0.0303(4) Uani 1 1 d . . . . .
B3 B 0.2749(5) 0.1779(3) 0.55397(14) 0.0253(11) Uani 0.6955(17) 1 d D U P A 1
C00F C 0.0668(9) 0.2733(5) 0.4216(4) 0.0213(18) Uani 0.6955(17) 1 d D U P A 1
C00G C 0.56677(16) 0.56552(11) 0.33907(5) 0.0246(4) Uani 1 1 d . . . . .
C00H C 0.59125(15) 0.61443(11) 0.31649(5) 0.0232(4) Uani 1 1 d . . . . .
C41 C 0.0496(10) 0.2036(6) 0.4148(4) 0.022(2) Uani 0.6955(17) 1 d D U P A 1
C00J C -0.01642(16) 0.59063(12) 0.22283(6) 0.0285(5) Uani 1 1 d . . . . .
H00J H -0.087249 0.579209 0.215927 0.034 Uiso 1 1 calc R U . . .
C00K C 0.04892(15) 0.47280(11) 0.23039(6) 0.0254(5) Uani 1 1 d . . . . .
C00L C 0.18945(17) 0.71118(10) 0.24389(6) 0.0267(5) Uani 1 1 d . . . . .
C00M C 0.02074(16) 0.65337(11) 0.22711(6) 0.0284(5) Uani 1 1 d . . . . .
H00M H -0.019741 0.693360 0.223997 0.034 Uiso 1 1 calc R U . . .
C00N C 0.0964(7) 0.2363(5) 0.5621(4) 0.028(2) Uani 0.6955(17) 1 d D U P A 1
C00O C 0.62361(17) 0.61276(12) 0.19238(5) 0.0286(5) Uani 1 1 d . . . . .
C00P C -0.0085(9) 0.3121(5) 0.4355(4) 0.025(2) Uani 0.6955(17) 1 d D U P A 1
C00Q C 0.56276(18) 0.49080(11) 0.33119(6) 0.0293(5) Uani 1 1 d . . . . .
H00Q H 0.565002 0.485661 0.306922 0.035 Uiso 1 1 calc R U . . .
C00R C 0.1300(13) 0.1592(8) 0.4001(3) 0.0289(10) Uani 0.6955(17) 1 d D U P A 1
H00R H 0.198774 0.183102 0.402706 0.035 Uiso 0.6955(17) 1 calc R U P A 1
C00S C 0.54689(18) 0.58651(12) 0.37046(6) 0.0306(5) Uani 1 1 d . . . . .
H00S H 0.531556 0.553902 0.386207 0.037 Uiso 1 1 calc R U . . .
C00T C 0.70928(16) 0.55742(12) 0.27940(6) 0.0283(5) Uani 1 1 d . . . . .
H00A H 0.695873 0.508416 0.280627 0.034 Uiso 1 1 calc R U . . .
H00B H 0.768178 0.569363 0.296266 0.034 Uiso 1 1 calc R U . . .
C00U C 0.59484(18) 0.68330(11) 0.32497(6) 0.0298(5) Uani 1 1 d . . . . .
C00V C 0.4055(6) 0.4115(5) 0.4353(4) 0.0309(18) Uani 0.6955(17) 1 d D U P A 1
C00W C 0.21391(18) 0.75051(11) 0.21742(6) 0.0305(5) Uani 1 1 d . . . . .
C5 C 0.34264(16) 0.52983(10) 0.24556(5) 0.0243(4) Uani 1 1 d . . . . .
C00Y C 0.4299(6) 0.0964(4) 0.5671(3) 0.0228(14) Uani 0.6955(17) 1 d D U P A 1
C00Z C 0.0110(9) 0.1974(5) 0.5475(4) 0.0278(19) Uani 0.6955(17) 1 d D U P A 1
C010 C 0.73289(16) 0.57714(12) 0.24519(6) 0.0289(5) Uani 1 1 d . . . . .
H01A H 0.779370 0.616987 0.246314 0.035 Uiso 1 1 calc R U . . .
H01B H 0.767317 0.539545 0.234785 0.035 Uiso 1 1 calc R U . . .
C011 C 0.0100(8) 0.3861(5) 0.4412(2) 0.0239(16) Uani 0.6955(17) 1 d D U P A 1
H011 H 0.085071 0.393166 0.449887 0.029 Uiso 0.6955(17) 1 calc R U P A 1
C012 C 0.02956(17) 0.44180(12) 0.25995(6) 0.0315(5) Uani 1 1 d . . . . .
C40 C 0.0871(10) 0.3031(6) 0.5695(5) 0.032(2) Uani 0.6955(17) 1 d D U P A 1
C014 C 0.6262(2) 0.73573(12) 0.30099(6) 0.0385(6) Uani 1 1 d . . . . .
H014 H 0.597170 0.720959 0.278296 0.046 Uiso 1 1 calc R U . . .
C015 C 0.62039(19) 0.68165(12) 0.18425(6) 0.0355(5) Uani 1 1 d . . . . .
C016 C 0.18602(19) 0.72775(12) 0.18187(6) 0.0339(5) Uani 1 1 d . . . . .
H016 H 0.128531 0.693935 0.181861 0.041 Uiso 1 1 calc R U . . .
C017 C 0.61743(18) 0.56303(12) 0.16769(6) 0.0330(5) Uani 1 1 d . . . . .
C018 C 0.3724(7) 0.4760(5) 0.4427(3) 0.031(2) Uani 0.6955(17) 1 d D U P A 1
C019 C 0.2591(7) 0.4964(5) 0.4376(2) 0.0281(15) Uani 0.6955(17) 1 d D U P A 1
H019 H 0.217658 0.456172 0.429113 0.034 Uiso 0.6955(17) 1 calc R U P A 1
C01A C -0.1025(8) 0.2812(5) 0.4406(3) 0.0265(18) Uani 0.6955(17) 1 d D U P A 1
H01H H -0.153877 0.306557 0.450017 0.032 Uiso 0.6955(17) 1 calc R U P A 1
C01B C 0.2873(5) 0.3608(4) 0.38912(19) 0.0271(14) Uani 0.6955(17) 1 d D U P A 1
H01K H 0.341981 0.351585 0.374667 0.032 Uiso 0.6955(17) 1 calc R U P A 1
H01L H 0.256454 0.405584 0.383420 0.032 Uiso 0.6955(17) 1 calc R U P A 1
C01C C -0.1227(9) 0.2148(5) 0.4322(3) 0.033(2) Uani 0.6955(17) 1 d D U P A 1
H01M H -0.188184 0.195413 0.435280 0.039 Uiso 0.6955(17) 1 calc R U P A 1
C01D C 0.4125(6) 0.0273(4) 0.5600(3) 0.0268(14) Uani 0.6955(17) 1 d D U P A 1
C01E C 0.05203(18) 0.43670(12) 0.20129(6) 0.0322(5) Uani 1 1 d . . . . .
C01F C 0.6376(2) 0.73683(12) 0.21012(6) 0.0357(5) Uani 1 1 d . . . . .
H01F H 0.655852 0.714514 0.232025 0.043 Uiso 1 1 calc R U . . .
C01G C 0.6023(2) 0.58364(14) 0.13482(6) 0.0421(6) Uani 1 1 d . . . . .
H01G H 0.598180 0.550730 0.117813 0.050 Uiso 1 1 calc R U . . .
C01H C 0.22088(19) 0.72822(12) 0.27686(6) 0.0344(5) Uani 1 1 d . . . . .
C01I C 0.5493(2) 0.65375(13) 0.37877(6) 0.0372(6) Uani 1 1 d . . . . .
H01I H 0.534717 0.667281 0.400049 0.045 Uiso 1 1 calc R U . . .
C01J C 0.62924(19) 0.48870(12) 0.17548(6) 0.0354(6) Uani 1 1 d . . . . .
H01J H 0.629962 0.482933 0.199836 0.042 Uiso 1 1 calc R U . . .
C01K C 0.0171(9) 0.1233(6) 0.5388(3) 0.036(3) Uani 0.6955(17) 1 d D U P A 1
H01N H 0.081853 0.105128 0.551748 0.044 Uiso 0.6955(17) 1 calc R U P A 1
C01L C 0.3035(4) 0.1323(3) 0.60499(15) 0.0218(11) Uani 0.6955(17) 1 d D U P A 1
H01R H 0.335177 0.108863 0.623904 0.026 Uiso 0.6955(17) 1 calc R U P A 1
C01M C -0.0479(10) 0.1762(6) 0.4195(3) 0.031(2) Uani 0.6955(17) 1 d D U P A 1
H01S H -0.062684 0.130524 0.413816 0.037 Uiso 0.6955(17) 1 calc R U P A 1
N11 N 0.2841(2) 0.19476(17) 0.51959(9) 0.0331(8) Uani 0.6955(17) 1 d D U P A 1
C01O C 0.5729(2) 0.70167(13) 0.35622(6) 0.0396(6) Uani 1 1 d . . . . .
H01O H 0.574089 0.747945 0.362209 0.048 Uiso 1 1 calc R U . . .
C01P C 0.2697(2) 0.80970(12) 0.22496(7) 0.0402(6) Uani 1 1 d . . . . .
H01P H 0.286338 0.838002 0.207585 0.048 Uiso 1 1 calc R U . . .
C01Q C 0.0365(2) 0.36723(13) 0.20221(7) 0.0421(6) Uani 1 1 d . . . . .
H01Q H 0.039430 0.341219 0.182819 0.051 Uiso 1 1 calc R U . . .
C01R C 0.5279(5) 0.1273(3) 0.5665(2) 0.0254(12) Uani 0.6955(17) 1 d D U P A 1
C01S C -0.0835(9) 0.2306(6) 0.5388(4) 0.040(3) Uani 0.6955(17) 1 d D U P A 1
H01U H -0.141271 0.206376 0.527881 0.048 Uiso 0.6955(17) 1 calc R U P A 1
C01T C 0.0789(2) 0.47089(13) 0.17011(7) 0.0440(6) Uani 1 1 d . . . . .
H01T H 0.064461 0.520127 0.172167 0.053 Uiso 1 1 calc R U . . .
C01U C 0.4616(2) 0.45869(12) 0.33946(7) 0.0390(6) Uani 1 1 d . . . . .
H01C H 0.459226 0.460893 0.363329 0.059 Uiso 1 1 calc R U . . .
H01D H 0.458998 0.411492 0.332345 0.059 Uiso 1 1 calc R U . . .
H01E H 0.401777 0.483061 0.328021 0.059 Uiso 1 1 calc R U . . .
C01V C 0.3080(5) -0.0072(3) 0.56230(15) 0.0291(13) Uani 0.6955(17) 1 d D U P A 1
H01V H 0.257953 0.028220 0.567898 0.035 Uiso 0.6955(17) 1 calc R U P A 1
C01W C 0.0136(2) 0.37245(13) 0.25948(7) 0.0429(6) Uani 1 1 d . . . . .
H01W H 0.000311 0.350090 0.279108 0.052 Uiso 1 1 calc R U . . .
C01X C 0.1983(2) 0.68374(14) 0.30545(6) 0.0410(6) Uani 1 1 d . . . . .
H01X H 0.150958 0.646738 0.296155 0.049 Uiso 1 1 calc R U . . .
C01Y C 0.0167(2) 0.33574(13) 0.23105(7) 0.0455(7) Uani 1 1 d . . . . .
H01Y H 0.005311 0.288452 0.231213 0.055 Uiso 1 1 calc R U . . .
C01Z C 0.0294(2) 0.48174(14) 0.29162(6) 0.0420(6) Uani 1 1 d . . . . .
H01Z H 0.018332 0.530221 0.285489 0.050 Uiso 1 1 calc R U . . .
C020 C 0.0971(15) 0.1466(10) 0.3631(3) 0.047(4) Uani 0.6955(17) 1 d D U P A 1
H3 H 0.034904 0.117823 0.360328 0.070 Uiso 0.6955(17) 1 calc R U P A 1
H H 0.154130 0.124329 0.353557 0.070 Uiso 0.6955(17) 1 calc R U P A 1
HA H 0.081163 0.189766 0.351945 0.070 Uiso 0.6955(17) 1 calc R U P A 1
C021 C 0.5383(2) 0.44760(14) 0.15830(7) 0.0451(7) Uani 1 1 d . . . . .
H02A H 0.472428 0.464775 0.164729 0.068 Uiso 1 1 calc R U . . .
H02B H 0.546792 0.400201 0.164808 0.068 Uiso 1 1 calc R U . . .
H02C H 0.537217 0.451464 0.134337 0.068 Uiso 1 1 calc R U . . .
C022 C 0.6595(2) 0.45528(13) 0.34913(7) 0.0434(6) Uani 1 1 d . . . . .
H02D H 0.722863 0.476261 0.342784 0.065 Uiso 1 1 calc R U . . .
H02E H 0.658107 0.407506 0.343015 0.065 Uiso 1 1 calc R U . . .
H02F H 0.659081 0.459446 0.373029 0.065 Uiso 1 1 calc R U . . .
C023 C 0.1766(10) 0.3443(6) 0.5863(3) 0.041(3) Uani 0.6955(17) 1 d D U P A 1
H023 H 0.236054 0.312851 0.592888 0.049 Uiso 0.6955(17) 1 calc R U P A 1
C024 C 0.2143(3) 0.16730(19) 0.60320(10) 0.0226(8) Uani 0.6955(17) 1 d D U P A 1
H024 H 0.171567 0.170328 0.620522 0.027 Uiso 0.6955(17) 1 calc R U P A 1
B1 B 0.15791(18) 0.58237(12) 0.23855(6) 0.0235(5) Uani 1 1 d . . . . .
C026 C 0.4974(6) -0.0091(4) 0.5505(4) 0.0389(17) Uani 0.6955(17) 1 d D U P A 1
H026 H 0.487683 -0.054950 0.544180 0.047 Uiso 0.6955(17) 1 calc R U P A 1
C027 C 0.6094(5) 0.0868(3) 0.55782(18) 0.0319(12) Uani 0.6955(17) 1 d D U P A 1
H027 H 0.676530 0.106124 0.557316 0.038 Uiso 0.6955(17) 1 calc R U P A 1
C028 C 0.2213(12) 0.5168(6) 0.4699(2) 0.0390(19) Uani 0.6955(17) 1 d D U P A 1
H4 H 0.234022 0.479955 0.485827 0.059 Uiso 0.6955(17) 1 calc R U P A 1
HB H 0.146273 0.526528 0.466111 0.059 Uiso 0.6955(17) 1 calc R U P A 1
HC H 0.259043 0.557117 0.478528 0.059 Uiso 0.6955(17) 1 calc R U P A 1
C029 C -0.0089(10) 0.3329(6) 0.5611(4) 0.049(3) Uani 0.6955(17) 1 d D U P A 1
H029 H -0.017027 0.379222 0.565955 0.059 Uiso 0.6955(17) 1 calc R U P A 1
C02A C 0.2783(2) 0.78747(13) 0.28276(7) 0.0445(6) Uani 1 1 d . . . . .
H02G H 0.302019 0.800080 0.304841 0.053 Uiso 1 1 calc R U . . .
C02B C 0.5383(2) 0.77818(14) 0.21190(7) 0.0477(7) Uani 1 1 d . . . . .
H02H H 0.514476 0.797009 0.190100 0.072 Uiso 1 1 calc R U . . .
H02I H 0.553195 0.814912 0.227822 0.072 Uiso 1 1 calc R U . . .
H02J H 0.483753 0.749086 0.218929 0.072 Uiso 1 1 calc R U . . .
C02C C 0.5948(5) 0.0201(3) 0.5501(2) 0.0351(15) Uani 0.6955(17) 1 d D U P A 1
H5 H 0.651471 -0.006214 0.544414 0.042 Uiso 0.6955(17) 1 calc R U P A 1
C02D C 0.5932(2) 0.65103(15) 0.12652(7) 0.0497(7) Uani 1 1 d . . . . .
H02K H 0.580355 0.664082 0.104006 0.060 Uiso 1 1 calc R U . . .
C02E C 0.6029(2) 0.69948(14) 0.15105(6) 0.0474(7) Uani 1 1 d . . . . .
H02L H 0.597456 0.745759 0.145140 0.057 Uiso 1 1 calc R U . . .
C02F C 0.1450(8) 0.0892(5) 0.4167(2) 0.0380(16) Uani 0.6955(17) 1 d D U P A 1
H6 H 0.163801 0.094917 0.440475 0.057 Uiso 0.6955(17) 1 calc R U P A 1
HD H 0.200955 0.064878 0.407452 0.057 Uiso 0.6955(17) 1 calc R U P A 1
HE H 0.079880 0.063499 0.412534 0.057 Uiso 0.6955(17) 1 calc R U P A 1
C02G C 0.5840(3) 0.80574(12) 0.30617(7) 0.0486(7) Uani 1 1 d . . . . .
H02M H 0.508039 0.803548 0.305971 0.073 Uiso 1 1 calc R U . . .
H02N H 0.600966 0.835516 0.288430 0.073 Uiso 1 1 calc R U . . .
H02O H 0.615836 0.823405 0.327465 0.073 Uiso 1 1 calc R U . . .
C02H C 0.7457(2) 0.73835(14) 0.30212(7) 0.0502(7) Uani 1 1 d . . . . .
H02P H 0.776851 0.751511 0.324290 0.075 Uiso 1 1 calc R U . . .
H02Q H 0.764660 0.771392 0.286035 0.075 Uiso 1 1 calc R U . . .
H02R H 0.771821 0.693807 0.296765 0.075 Uiso 1 1 calc R U . . .
C02I C 0.7337(2) 0.46254(14) 0.16602(7) 0.0467(7) Uani 1 1 d . . . . .
H02S H 0.733244 0.465385 0.142044 0.070 Uiso 1 1 calc R U . . .
H02T H 0.743491 0.415532 0.173074 0.070 Uiso 1 1 calc R U . . .
H02U H 0.790953 0.490025 0.176901 0.070 Uiso 1 1 calc R U . . .
C02J C 0.3012(2) 0.82802(13) 0.25733(7) 0.0477(7) Uani 1 1 d . . . . .
H02V H 0.338803 0.868752 0.261996 0.057 Uiso 1 1 calc R U . . .
C02K C -0.0742(7) 0.0812(4) 0.54828(18) 0.0331(14) Uani 0.6955(17) 1 d D U P A 1
H7 H -0.083712 0.090180 0.571325 0.050 Uiso 0.6955(17) 1 calc R U P A 1
HF H -0.059229 0.033241 0.545597 0.050 Uiso 0.6955(17) 1 calc R U P A 1
HG H -0.138147 0.093245 0.533983 0.050 Uiso 0.6955(17) 1 calc R U P A 1
C02L C 0.1951(2) 0.46293(18) 0.16727(7) 0.0569(8) Uani 1 1 d . . . . .
H02W H 0.212056 0.414958 0.165852 0.085 Uiso 1 1 calc R U . . .
H02X H 0.235982 0.482610 0.186740 0.085 Uiso 1 1 calc R U . . .
H02Y H 0.211958 0.486103 0.147396 0.085 Uiso 1 1 calc R U . . .
C02M C 0.5485(4) 0.2007(3) 0.57522(14) 0.0322(12) Uani 0.6955(17) 1 d D U P A 1
H8 H 0.483634 0.219284 0.582959 0.039 Uiso 0.6955(17) 1 calc R U P A 1
C02N C 0.5132(5) 0.3941(3) 0.43888(16) 0.0344(12) Uani 0.6955(17) 1 d D U P A 1
C02O C -0.0943(10) 0.2975(6) 0.5457(3) 0.047(3) Uani 0.6955(17) 1 d D U P A 1
H9 H -0.159409 0.319581 0.540071 0.057 Uiso 0.6955(17) 1 calc R U P A 1
C02P C 0.7290(2) 0.78263(15) 0.20426(7) 0.0512(7) Uani 1 1 d . . . . .
H02Z H 0.790908 0.755069 0.202157 0.077 Uiso 1 1 calc R U . . .
HH H 0.743954 0.813616 0.222926 0.077 Uiso 1 1 calc R U . . .
HI H 0.710702 0.808537 0.183951 0.077 Uiso 1 1 calc R U . . .
C02Q C 0.4475(5) 0.5254(3) 0.4526(2) 0.0377(13) Uani 0.6955(17) 1 d D U P A 1
H10 H 0.426632 0.570247 0.456546 0.045 Uiso 0.6955(17) 1 calc R U P A 1
C02R C -0.0583(2) 0.46069(17) 0.31148(8) 0.0546(8) Uani 1 1 d . . . . .
H02 H -0.044940 0.415006 0.320078 0.082 Uiso 1 1 calc R U . . .
HJ H -0.125150 0.461552 0.297193 0.082 Uiso 1 1 calc R U . . .
HK H -0.061197 0.492023 0.329896 0.082 Uiso 1 1 calc R U . . .
C02S C 0.2989(2) 0.65088(15) 0.32197(7) 0.0507(7) Uani 1 1 d . . . . .
H1 H 0.346099 0.685809 0.332104 0.076 Uiso 1 1 calc R U . . .
HL H 0.333087 0.626488 0.305370 0.076 Uiso 1 1 calc R U . . .
HM H 0.281943 0.619324 0.338991 0.076 Uiso 1 1 calc R U . . .
C02T C 0.0139(2) 0.44572(17) 0.13897(7) 0.0562(8) Uani 1 1 d . . . . .
H2 H 0.030484 0.472172 0.120026 0.084 Uiso 1 1 calc R U . . .
HN H -0.060482 0.450629 0.141286 0.084 Uiso 1 1 calc R U . . .
HO H 0.029744 0.398135 0.135531 0.084 Uiso 1 1 calc R U . . .
C02U C 0.0289(11) 0.1131(8) 0.5028(3) 0.070(4) Uani 0.6955(17) 1 d D U P A 1
H11 H -0.030674 0.133416 0.489160 0.105 Uiso 0.6955(17) 1 calc R U P A 1
HP H 0.031524 0.064762 0.498081 0.105 Uiso 0.6955(17) 1 calc R U P A 1
HQ H 0.093707 0.134517 0.497863 0.105 Uiso 0.6955(17) 1 calc R U P A 1
C02W C 0.3160(4) -0.0594(3) 0.58969(14) 0.0396(11) Uani 0.6955(17) 1 d D U P A 1
H12 H 0.246157 -0.076532 0.592218 0.059 Uiso 0.6955(17) 1 calc R U P A 1
HR H 0.346602 -0.038649 0.610420 0.059 Uiso 0.6955(17) 1 calc R U P A 1
HS H 0.360432 -0.096739 0.584117 0.059 Uiso 0.6955(17) 1 calc R U P A 1
C02X C 0.1478(13) 0.3772(7) 0.6172(4) 0.058(3) Uani 0.6955(17) 1 d D U P A 1
H13 H 0.209853 0.398433 0.629106 0.087 Uiso 0.6955(17) 1 calc R U P A 1
HT H 0.120615 0.343118 0.631217 0.087 Uiso 0.6955(17) 1 calc R U P A 1
HU H 0.094188 0.411589 0.611226 0.087 Uiso 0.6955(17) 1 calc R U P A 1
C02Y C -0.0581(4) 0.4135(3) 0.46652(15) 0.0374(12) Uani 0.6955(17) 1 d D U P A 1
H14 H -0.038553 0.460281 0.471876 0.056 Uiso 0.6955(17) 1 calc R U P A 1
HV H -0.047279 0.386043 0.486601 0.056 Uiso 0.6955(17) 1 calc R U P A 1
HW H -0.131755 0.411561 0.457258 0.056 Uiso 0.6955(17) 1 calc R U P A 1
C02Z C 0.5853(4) 0.4446(4) 0.44968(13) 0.0395(14) Uani 0.6955(17) 1 d D U P A 1
H15 H 0.657787 0.434383 0.452243 0.047 Uiso 0.6955(17) 1 calc R U P A 1
C030 C 0.2039(3) 0.3066(2) 0.38502(9) 0.0260(8) Uani 0.6955(17) 1 d D U P A 1
H03J H 0.146537 0.319288 0.367749 0.031 Uiso 0.6955(17) 1 calc R U P A 1
H03K H 0.233555 0.262940 0.379076 0.031 Uiso 0.6955(17) 1 calc R U P A 1
C031 C 0.6372(6) 0.2085(4) 0.60367(16) 0.0472(15) Uani 0.6955(17) 1 d D U P A 1
H03L H 0.618284 0.185176 0.623245 0.071 Uiso 0.6955(17) 1 calc R U P A 1
H03M H 0.648400 0.256454 0.608691 0.071 Uiso 0.6955(17) 1 calc R U P A 1
H03N H 0.701438 0.188912 0.597239 0.071 Uiso 0.6955(17) 1 calc R U P A 1
C032 C 0.2412(6) 0.5516(3) 0.4116(2) 0.0453(15) Uani 0.6955(17) 1 d D U P A 1
H03O H 0.276095 0.593002 0.420054 0.068 Uiso 0.6955(17) 1 calc R U P A 1
H03P H 0.166039 0.559915 0.406485 0.068 Uiso 0.6955(17) 1 calc R U P A 1
H03Q H 0.269762 0.537208 0.391584 0.068 Uiso 0.6955(17) 1 calc R U P A 1
C033 C 0.5537(4) 0.5080(3) 0.45659(12) 0.0441(12) Uani 0.6955(17) 1 d D U P A 1
H033 H 0.604412 0.540886 0.464232 0.053 Uiso 0.6955(17) 1 calc R U P A 1
C034 C 0.1343(2) 0.4760(2) 0.31280(8) 0.0680(10) Uani 1 1 d . . . . .
H03A H 0.134047 0.504205 0.332503 0.102 Uiso 1 1 calc R U . . .
H03B H 0.189741 0.491227 0.300133 0.102 Uiso 1 1 calc R U . . .
H03C H 0.146757 0.428983 0.319439 0.102 Uiso 1 1 calc R U . . .
C24 C 0.3098(2) 0.20548(16) 0.49413(8) 0.0273(7) Uani 0.6955(17) 1 d D U P A 1
C036 C 0.1450(3) 0.78346(16) 0.15871(8) 0.0721(11) Uani 1 1 d . . . . .
H03D H 0.089018 0.807522 0.167989 0.108 Uiso 1 1 calc R U . . .
H03E H 0.117698 0.764144 0.137303 0.108 Uiso 1 1 calc R U . . .
H03F H 0.201780 0.814905 0.155790 0.108 Uiso 1 1 calc R U . . .
C22 C 0.1434(3) 0.72060(19) 0.33102(8) 0.0680(10) Uani 1 1 d . . . . .
H22A H 0.186382 0.758721 0.339823 0.102 Uiso 1 1 calc R U . . .
H22B H 0.132740 0.689658 0.349014 0.102 Uiso 1 1 calc R U . . .
H22C H 0.075590 0.737201 0.320718 0.102 Uiso 1 1 calc R U . . .
C038 C 0.5505(3) 0.3239(3) 0.43202(12) 0.0440(12) Uani 0.6955(17) 1 d D U P A 1
H038 H 0.487284 0.294980 0.426509 0.053 Uiso 0.6955(17) 1 calc R U P A 1
C039 C -0.0131(3) 0.4238(2) 0.40858(10) 0.0363(9) Uani 0.6955(17) 1 d D U P A 1
H03R H -0.086330 0.416850 0.399628 0.054 Uiso 0.6955(17) 1 calc R U P A 1
H03S H 0.032354 0.406803 0.392888 0.054 Uiso 0.6955(17) 1 calc R U P A 1
H03T H -0.000201 0.472057 0.412278 0.054 Uiso 0.6955(17) 1 calc R U P A 1
C03A C 0.6135(4) 0.3212(3) 0.40267(14) 0.0504(14) Uani 0.6955(17) 1 d D U P A 1
H03U H 0.676997 0.348376 0.407524 0.076 Uiso 0.6955(17) 1 calc R U P A 1
H03V H 0.571238 0.339184 0.383038 0.076 Uiso 0.6955(17) 1 calc R U P A 1
H03W H 0.632657 0.274436 0.398636 0.076 Uiso 0.6955(17) 1 calc R U P A 1
C03B C 0.2777(3) 0.6915(2) 0.16956(9) 0.0839(13) Uani 1 1 d . . . . .
H03G H 0.332850 0.724110 0.166608 0.126 Uiso 1 1 calc R U . . .
H03H H 0.254390 0.669637 0.148418 0.126 Uiso 1 1 calc R U . . .
H03I H 0.304893 0.657372 0.185711 0.126 Uiso 1 1 calc R U . . .
C03C C 0.5694(4) 0.2412(2) 0.54507(10) 0.0454(10) Uani 0.6955(17) 1 d D U P A 1
H03X H 0.635966 0.226974 0.538004 0.068 Uiso 0.6955(17) 1 calc R U P A 1
H03Y H 0.572835 0.289293 0.550643 0.068 Uiso 0.6955(17) 1 calc R U P A 1
HX H 0.512906 0.233556 0.527142 0.068 Uiso 0.6955(17) 1 calc R U P A 1
C03D C 0.2619(5) -0.0393(3) 0.52905(13) 0.0531(14) Uani 0.6955(17) 1 d D U P A 1
H03Z H 0.308016 -0.075439 0.523217 0.080 Uiso 0.6955(17) 1 calc R U P A 1
HY H 0.255768 -0.004810 0.511742 0.080 Uiso 0.6955(17) 1 calc R U P A 1
HZ H 0.192607 -0.057876 0.531193 0.080 Uiso 0.6955(17) 1 calc R U P A 1
C03E C 0.2124(5) 0.3946(4) 0.5614(2) 0.0619(19) Uani 0.6955(17) 1 d D U P A 1
H03 H 0.154137 0.424329 0.553368 0.093 Uiso 0.6955(17) 1 calc R U P A 1
H19 H 0.235588 0.370019 0.542814 0.093 Uiso 0.6955(17) 1 calc R U P A 1
H20 H 0.270365 0.421641 0.572217 0.093 Uiso 0.6955(17) 1 calc R U P A 1
C03F C 0.6150(4) 0.2932(3) 0.46267(13) 0.0685(17) Uani 0.6955(17) 1 d D U P A 1
H16 H 0.631773 0.246188 0.458162 0.103 Uiso 0.6955(17) 1 calc R U P A 1
H21 H 0.574301 0.294990 0.481422 0.103 Uiso 0.6955(17) 1 calc R U P A 1
H22 H 0.679765 0.318853 0.467919 0.103 Uiso 0.6955(17) 1 calc R U P A 1
P0 P 0.36601(18) 0.28534(12) 0.53461(6) 0.0433(7) Uani 0.3045(17) 1 d D U P A 2
P1 P 0.2766(2) 0.18603(16) 0.53927(10) 0.0349(9) Uani 0.3045(17) 1 d D U P A 2
N0 N 0.1968(16) 0.2013(16) 0.5674(4) 0.022(4) Uani 0.3045(17) 1 d D U P A 2
N1 N 0.3598(10) 0.1465(7) 0.5686(4) 0.029(3) Uani 0.3045(17) 1 d D U P A 2
C4A C 0.3024(6) 0.3006(4) 0.49700(18) 0.0362(18) Uani 0.3045(17) 1 d D U P A 2
C1 C 0.0918(16) 0.2273(10) 0.5612(7) 0.016(4) Uani 0.3045(17) 1 d D U P A 2
C0 C 0.2404(8) 0.1932(6) 0.6023(3) 0.037(2) Uani 0.3045(17) 1 d D U P A 2
H0A H 0.187070 0.175800 0.615627 0.044 Uiso 0.3045(17) 1 calc R U P A 2
H0B H 0.267752 0.236555 0.611794 0.044 Uiso 0.3045(17) 1 calc R U P A 2
C2 C 0.4345(14) 0.0949(10) 0.5604(7) 0.031(5) Uani 0.3045(17) 1 d D U P A 2
C3 C 0.3265(12) 0.1433(8) 0.6008(4) 0.040(4) Uani 0.3045(17) 1 d D U P A 2
H3A H 0.385664 0.154035 0.617802 0.048 Uiso 0.3045(17) 1 calc R U P A 2
H3B H 0.301367 0.097396 0.605059 0.048 Uiso 0.3045(17) 1 calc R U P A 2
N11A N 0.2593(5) 0.3127(4) 0.4712(2) 0.0401(18) Uani 0.3045(17) 1 d D U P A 2
C42 C 0.080(2) 0.2981(12) 0.5663(11) 0.026(5) Uani 0.3045(17) 1 d D U P A 2
C4 C 0.012(2) 0.1888(11) 0.5440(9) 0.029(5) Uani 0.3045(17) 1 d D U P A 2
C23 C 0.4061(15) 0.0298(11) 0.5526(6) 0.037(5) Uani 0.3045(17) 1 d D U P A 2
C6 C 0.5427(12) 0.1120(7) 0.5624(5) 0.033(4) Uani 0.3045(17) 1 d D U P A 2
B3A B 0.2396(9) 0.3265(7) 0.4359(3) 0.033(3) Uani 0.3045(17) 1 d D U P A 2
C7 C 0.1687(19) 0.3429(12) 0.5827(6) 0.031(6) Uani 0.3045(17) 1 d D U P A 2
H7A H 0.236370 0.318188 0.582925 0.037 Uiso 0.3045(17) 1 calc R U P A 2
C01N C -0.0183(19) 0.3285(12) 0.5564(8) 0.032(4) Uani 0.3045(17) 1 d D U P A 2
H01 H -0.030402 0.374401 0.561439 0.038 Uiso 0.3045(17) 1 calc R U P A 2
C8 C 0.0309(19) 0.1150(11) 0.5400(7) 0.029(5) Uani 0.3045(17) 1 d D U P A 2
H8A H 0.096598 0.101172 0.553917 0.034 Uiso 0.3045(17) 1 calc R U P A 2
C9 C -0.082(2) 0.2222(12) 0.5341(9) 0.033(4) Uani 0.3045(17) 1 d D U P A 2
H9A H -0.138931 0.197018 0.523254 0.040 Uiso 0.3045(17) 1 calc R U P A 2
C10 C 0.2950(12) 0.0081(8) 0.5527(3) 0.036(4) Uani 0.3045(17) 1 d D U P A 2
H10A H 0.255519 0.047816 0.559806 0.043 Uiso 0.3045(17) 1 calc R U P A 2
C11 C 0.4793(15) -0.0213(10) 0.5487(9) 0.043(4) Uani 0.3045(17) 1 d D U P A 2
H11A H 0.458702 -0.067254 0.546601 0.051 Uiso 0.3045(17) 1 calc R U P A 2
C12 C 0.6122(13) 0.0620(7) 0.5552(5) 0.038(4) Uani 0.3045(17) 1 d D U P A 2
H12A H 0.683740 0.073606 0.555367 0.045 Uiso 0.3045(17) 1 calc R U P A 2
C13 C 0.5745(11) 0.1834(7) 0.5719(4) 0.053(5) Uani 0.3045(17) 1 d D U P A 2
H13A H 0.511174 0.210159 0.575541 0.064 Uiso 0.3045(17) 1 calc R U P A 2
N2 N 0.1530(18) 0.3047(15) 0.4125(4) 0.016(3) Uani 0.3045(17) 1 d D U P A 2
N00D N 0.3062(9) 0.3661(8) 0.4183(4) 0.021(3) Uani 0.3045(17) 1 d D U P A 2
C14 C 0.154(2) 0.3631(15) 0.6185(7) 0.042(5) Uani 0.3045(17) 1 d D U P A 2
H14A H 0.089555 0.389390 0.618398 0.063 Uiso 0.3045(17) 1 calc R U P A 2
H14B H 0.213617 0.390303 0.627993 0.063 Uiso 0.3045(17) 1 calc R U P A 2
H14C H 0.149322 0.322380 0.631852 0.063 Uiso 0.3045(17) 1 calc R U P A 2
C15 C 0.1771(13) 0.4116(9) 0.5648(5) 0.065(5) Uani 0.3045(17) 1 d D U P A 2
H15A H 0.186294 0.403593 0.541677 0.098 Uiso 0.3045(17) 1 calc R U P A 2
H15B H 0.237242 0.436765 0.575589 0.098 Uiso 0.3045(17) 1 calc R U P A 2
H15C H 0.113183 0.437700 0.565990 0.098 Uiso 0.3045(17) 1 calc R U P A 2
C16 C -0.096(2) 0.2901(12) 0.5393(7) 0.038(4) Uani 0.3045(17) 1 d D U P A 2
H16A H -0.160450 0.310752 0.531002 0.045 Uiso 0.3045(17) 1 calc R U P A 2
C17 C 0.042(2) 0.1042(15) 0.5030(5) 0.034(4) Uani 0.3045(17) 1 d D U P A 2
H17A H -0.026569 0.110171 0.489915 0.051 Uiso 0.3045(17) 1 calc R U P A 2
H17B H 0.067358 0.058499 0.499726 0.051 Uiso 0.3045(17) 1 calc R U P A 2
H17C H 0.091192 0.137073 0.495948 0.051 Uiso 0.3045(17) 1 calc R U P A 2
C18 C -0.062(2) 0.0740(15) 0.5491(8) 0.090(11) Uani 0.3045(17) 1 d D U P A 2
H18A H -0.074072 0.084983 0.571655 0.135 Uiso 0.3045(17) 1 calc R U P A 2
H18B H -0.046042 0.025819 0.547595 0.135 Uiso 0.3045(17) 1 calc R U P A 2
H18C H -0.123987 0.084832 0.533805 0.135 Uiso 0.3045(17) 1 calc R U P A 2
C19 C 0.2464(14) -0.0110(9) 0.5190(4) 0.075(5) Uani 0.3045(17) 1 d D U P A 2
H19A H 0.254917 0.026037 0.503621 0.113 Uiso 0.3045(17) 1 calc R U P A 2
H19B H 0.171878 -0.019966 0.519360 0.113 Uiso 0.3045(17) 1 calc R U P A 2
H19C H 0.280581 -0.051519 0.511728 0.113 Uiso 0.3045(17) 1 calc R U P A 2
C1A C 0.2910(15) -0.0459(10) 0.5785(4) 0.079(6) Uani 0.3045(17) 1 d D U P A 2
H1AA H 0.333609 -0.084422 0.573226 0.119 Uiso 0.3045(17) 1 calc R U P A 2
H1AB H 0.218524 -0.060555 0.578789 0.119 Uiso 0.3045(17) 1 calc R U P A 2
H1AC H 0.318199 -0.027959 0.600193 0.119 Uiso 0.3045(17) 1 calc R U P A 2
C1B C 0.5827(15) -0.0024(7) 0.5479(6) 0.039(4) Uani 0.3045(17) 1 d D U P A 2
H1B H 0.632512 -0.034376 0.542385 0.047 Uiso 0.3045(17) 1 calc R U P A 2
C1C C 0.6540(18) 0.1862(10) 0.6028(5) 0.076(7) Uani 0.3045(17) 1 d D U P A 2
H1CA H 0.624160 0.165124 0.621258 0.114 Uiso 0.3045(17) 1 calc R U P A 2
H1CB H 0.671405 0.233275 0.608254 0.114 Uiso 0.3045(17) 1 calc R U P A 2
H1CC H 0.717429 0.161943 0.598797 0.114 Uiso 0.3045(17) 1 calc R U P A 2
C03G C 0.6284(12) 0.2164(8) 0.5437(4) 0.086(4) Uani 0.3045(17) 1 d D U P A 2
H17 H 0.693116 0.192108 0.541165 0.129 Uiso 0.3045(17) 1 calc R U P A 2
H23 H 0.644635 0.263597 0.549198 0.129 Uiso 0.3045(17) 1 calc R U P A 2
H24 H 0.581349 0.214203 0.522970 0.129 Uiso 0.3045(17) 1 calc R U P A 2
C1D C 0.0629(18) 0.2640(10) 0.4194(9) 0.019(4) Uani 0.3045(17) 1 d D U P A 2
C1E C 0.1685(6) 0.3340(4) 0.38290(19) 0.0236(16) Uani 0.3045(17) 1 d D U P A 2
H1E H 0.121409 0.330515 0.363202 0.028 Uiso 0.3045(17) 1 calc R U P A 2
C1F C 0.3993(14) 0.4008(10) 0.4313(8) 0.025(4) Uani 0.3045(17) 1 d D U P A 2
C1G C 0.2594(10) 0.3685(9) 0.3856(4) 0.024(3) Uani 0.3045(17) 1 d D U P A 2
H1G H 0.287211 0.390742 0.367976 0.029 Uiso 0.3045(17) 1 calc R U P A 2
C1H C -0.0170(18) 0.3046(10) 0.4308(7) 0.013(3) Uani 0.3045(17) 1 d D U P A 2
C1I C 0.048(2) 0.1993(12) 0.4088(8) 0.018(4) Uani 0.3045(17) 1 d D U P A 2
C1J C 0.3846(15) 0.4702(10) 0.4381(7) 0.024(4) Uani 0.3045(17) 1 d D U P A 2
C1K C 0.4986(10) 0.3698(5) 0.4341(4) 0.029(3) Uani 0.3045(17) 1 d D U P A 2
C1L C 0.4721(10) 0.5059(6) 0.4532(5) 0.028(3) Uani 0.3045(17) 1 d D U P A 2
H1L H 0.464127 0.550319 0.461206 0.034 Uiso 0.3045(17) 1 calc R U P A 2
C1M C -0.0106(17) 0.3792(11) 0.4393(6) 0.027(5) Uani 0.3045(17) 1 d D U P A 2
H1M H 0.064101 0.391307 0.438193 0.033 Uiso 0.3045(17) 1 calc R U P A 2
C1N C -0.1097(18) 0.2703(11) 0.4346(6) 0.020(3) Uani 0.3045(17) 1 d D U P A 2
H1N H -0.165098 0.294002 0.442809 0.024 Uiso 0.3045(17) 1 calc R U P A 2
C1O C 0.133(3) 0.1585(18) 0.3964(7) 0.0289(10) Uani 0.3045(17) 1 d D U P A 2
H1O H 0.195059 0.189139 0.398207 0.035 Uiso 0.3045(17) 1 calc R U P A 2
C1P C -0.046(2) 0.1690(13) 0.4132(7) 0.022(3) Uani 0.3045(17) 1 d D U P A 2
H1P H -0.057488 0.123305 0.406860 0.026 Uiso 0.3045(17) 1 calc R U P A 2
C1Q C 0.2780(15) 0.5045(10) 0.4342(6) 0.037(6) Uani 0.3045(17) 1 d D U P A 2
H1Q H 0.227173 0.471371 0.422951 0.044 Uiso 0.3045(17) 1 calc R U P A 2
C1R C 0.5833(10) 0.4105(5) 0.4470(3) 0.032(2) Uani 0.3045(17) 1 d D U P A 2
H1R H 0.651749 0.392017 0.449366 0.039 Uiso 0.3045(17) 1 calc R U P A 2
C1S C 0.5144(8) 0.2983(5) 0.4244(2) 0.031(2) Uani 0.3045(17) 1 d D U P A 2
H1S H 0.444595 0.280138 0.415206 0.037 Uiso 0.3045(17) 1 calc R U P A 2
C1T C 0.5701(9) 0.4759(6) 0.4561(3) 0.032(3) Uani 0.3045(17) 1 d D U P A 2
H1T H 0.629522 0.501442 0.464712 0.039 Uiso 0.3045(17) 1 calc R U P A 2
C1U C 0.239(3) 0.5215(18) 0.4680(7) 0.056(9) Uani 0.3045(17) 1 d D U P A 2
H1UA H 0.232198 0.479857 0.480386 0.084 Uiso 0.3045(17) 1 calc R U P A 2
H1UB H 0.171066 0.544077 0.464081 0.084 Uiso 0.3045(17) 1 calc R U P A 2
H1UC H 0.289531 0.551409 0.480644 0.084 Uiso 0.3045(17) 1 calc R U P A 2
C1V C -0.0723(13) 0.4235(7) 0.4129(3) 0.075(4) Uani 0.3045(17) 1 d D U P A 2
H1VA H -0.055773 0.409976 0.391009 0.113 Uiso 0.3045(17) 1 calc R U P A 2
H1VB H -0.053142 0.470806 0.416825 0.113 Uiso 0.3045(17) 1 calc R U P A 2
H1VC H -0.147333 0.417798 0.413897 0.113 Uiso 0.3045(17) 1 calc R U P A 2
C02V C -0.0296(16) 0.3990(10) 0.4737(4) 0.077(6) Uani 0.3045(17) 1 d D U P A 2
H18 H -0.102475 0.389573 0.476657 0.116 Uiso 0.3045(17) 1 calc R U P A 2
H25 H -0.015511 0.447171 0.476961 0.116 Uiso 0.3045(17) 1 calc R U P A 2
H26 H 0.016801 0.373007 0.489795 0.116 Uiso 0.3045(17) 1 calc R U P A 2
C1W C -0.122(2) 0.2039(11) 0.4268(7) 0.023(4) Uani 0.3045(17) 1 d D U P A 2
H1W H -0.184638 0.181438 0.430754 0.027 Uiso 0.3045(17) 1 calc R U P A 2
C1X C 0.109(3) 0.1443(18) 0.3605(6) 0.029(5) Uani 0.3045(17) 1 d D U P A 2
H1XA H 0.040672 0.121724 0.356362 0.043 Uiso 0.3045(17) 1 calc R U P A 2
H1XB H 0.162788 0.115137 0.353299 0.043 Uiso 0.3045(17) 1 calc R U P A 2
H1XC H 0.106151 0.186770 0.348142 0.043 Uiso 0.3045(17) 1 calc R U P A 2
C1Y C 0.164(2) 0.1013(12) 0.4203(6) 0.057(7) Uani 0.3045(17) 1 d D U P A 2
H1YA H 0.190835 0.119910 0.441898 0.086 Uiso 0.3045(17) 1 calc R U P A 2
H1YB H 0.218571 0.074040 0.411929 0.086 Uiso 0.3045(17) 1 calc R U P A 2
H1YC H 0.103013 0.073027 0.422429 0.086 Uiso 0.3045(17) 1 calc R U P A 2
C1Z C 0.2714(15) 0.5673(9) 0.4127(6) 0.062(5) Uani 0.3045(17) 1 d D U P A 2
H1ZA H 0.321927 0.600750 0.422455 0.092 Uiso 0.3045(17) 1 calc R U P A 2
H1ZB H 0.200768 0.586118 0.411249 0.092 Uiso 0.3045(17) 1 calc R U P A 2
H1ZC H 0.287372 0.555435 0.390572 0.092 Uiso 0.3045(17) 1 calc R U P A 2
C20 C 0.5866(10) 0.2926(6) 0.3971(3) 0.045(3) Uani 0.3045(17) 1 d D U P A 2
H20A H 0.556853 0.318548 0.377736 0.068 Uiso 0.3045(17) 1 calc R U P A 2
H20B H 0.592998 0.245226 0.390869 0.068 Uiso 0.3045(17) 1 calc R U P A 2
H20C H 0.655815 0.310522 0.405172 0.068 Uiso 0.3045(17) 1 calc R U P A 2
C21 C 0.5538(11) 0.2551(6) 0.4541(3) 0.066(3) Uani 0.3045(17) 1 d D U P A 2
H21A H 0.618201 0.274718 0.465355 0.098 Uiso 0.3045(17) 1 calc R U P A 2
H21B H 0.567902 0.209420 0.446677 0.098 Uiso 0.3045(17) 1 calc R U P A 2
H21C H 0.500674 0.253415 0.469281 0.098 Uiso 0.3045(17) 1 calc R U P A 2

loop_
_atom_site_aniso_label
_atom_site_aniso_U_11
_atom_site_aniso_U_22
_atom_site_aniso_U_33
_atom_site_aniso_U_23
_atom_site_aniso_U_13
_atom_site_aniso_U_12
P001 0.0150(2) 0.0201(2) 0.0253(3) -0.0005(2) 0.00549(19) -0.00241(19)
P002 0.0148(2) 0.0220(3) 0.0392(3) -0.0035(2) 0.0058(2) -0.0019(2)
P003 0.0167(4) 0.0286(5) 0.0239(6) 0.0045(5) 0.0061(4) 0.0019(4)
P004 0.0330(5) 0.0413(5) 0.0265(5) 0.0082(4) 0.0113(4) 0.0136(4)
N005 0.0160(8) 0.0241(9) 0.0252(9) -0.0016(7) 0.0059(7) -0.0001(7)
N006 0.0158(8) 0.0249(9) 0.0314(10) 0.0006(7) 0.0025(7) 0.0009(7)
N007 0.0125(8) 0.0220(9) 0.0343(10) 0.0032(7) 0.0044(7) -0.0002(7)
N008 0.018(3) 0.028(2) 0.016(3) 0.002(2) 0.005(2) -0.001(2)
N009 0.0166(8) 0.0334(10) 0.0273(10) -0.0004(8) 0.0083(7) -0.0050(7)
N00A 0.018(2) 0.028(3) 0.021(3) -0.001(2) 0.0062(19) -0.0043(17)
N00B 0.015(2) 0.033(2) 0.025(2) 0.0073(17) 0.0050(17) 0.003(2)
N00C 0.016(2) 0.025(2) 0.016(2) 0.0032(15) 0.0065(14) -0.0036(17)
N10 0.0143(9) 0.0262(9) 0.0501(12) -0.0013(9) 0.0024(8) -0.0016(7)
B3 0.024(2) 0.027(2) 0.025(3) -0.001(2) 0.005(2) -0.0054(16)
C00F 0.025(3) 0.016(3) 0.023(4) -0.001(2) 0.002(2) -0.0047(19)
C00G 0.0190(10) 0.0271(11) 0.0278(11) 0.0002(9) 0.0032(8) -0.0027(9)
C00H 0.0175(9) 0.0280(11) 0.0243(11) -0.0037(8) 0.0038(8) -0.0035(8)
C41 0.025(2) 0.023(3) 0.018(5) -0.002(2) 0.001(3) 0.0011(19)
C00J 0.0125(9) 0.0362(12) 0.0369(13) 0.0018(10) 0.0036(9) 0.0003(9)
C00K 0.0121(9) 0.0261(11) 0.0380(13) 0.0040(9) 0.0037(8) -0.0024(8)
C00L 0.0227(10) 0.0209(10) 0.0364(13) -0.0044(9) 0.0036(9) 0.0016(9)
C00M 0.0159(10) 0.0301(12) 0.0393(13) 0.0025(10) 0.0036(9) 0.0082(9)
C00N 0.018(3) 0.033(4) 0.033(4) 0.002(3) 0.003(2) -0.008(2)
C00O 0.0235(11) 0.0379(12) 0.0262(11) -0.0021(9) 0.0103(9) -0.0105(10)
C00P 0.023(3) 0.029(4) 0.022(4) -0.004(2) 0.004(3) -0.002(2)
C00Q 0.0328(12) 0.0268(11) 0.0290(12) 0.0014(9) 0.0068(9) 0.0001(10)
C00R 0.0300(15) 0.0243(11) 0.034(3) -0.0027(19) 0.0080(19) 0.0028(10)
C00S 0.0298(12) 0.0366(13) 0.0263(12) 0.0004(10) 0.0068(9) -0.0058(10)
C00T 0.0166(10) 0.0333(12) 0.0355(13) -0.0032(10) 0.0047(9) 0.0023(9)
C00U 0.0333(12) 0.0258(11) 0.0311(12) -0.0021(9) 0.0076(10) -0.0051(10)
C00V 0.017(2) 0.047(4) 0.030(4) 0.004(3) 0.0068(19) -0.012(2)
C00W 0.0307(12) 0.0273(11) 0.0336(13) -0.0028(9) 0.0041(10) -0.0024(10)
C5 0.0177(10) 0.0239(10) 0.0315(12) -0.0003(9) 0.0029(8) -0.0068(8)
C00Y 0.019(2) 0.036(2) 0.014(4) -0.0007(18) 0.0049(17) -0.0018(17)
C00Z 0.025(3) 0.026(3) 0.032(4) -0.006(2) 0.001(2) -0.001(2)
C010 0.0158(10) 0.0352(12) 0.0372(13) -0.0042(10) 0.0094(9) -0.0027(9)
C011 0.014(4) 0.023(3) 0.035(3) -0.0068(19) 0.007(2) -0.002(2)
C012 0.0244(11) 0.0310(12) 0.0391(13) 0.0065(10) 0.0039(10) -0.0024(9)
C40 0.022(3) 0.031(3) 0.042(6) 0.000(3) -0.001(3) -0.005(2)
C014 0.0551(16) 0.0288(12) 0.0328(13) -0.0047(10) 0.0101(11) -0.0107(12)
C015 0.0382(13) 0.0374(13) 0.0324(13) 0.0003(10) 0.0110(10) -0.0130(11)
C016 0.0371(13) 0.0312(12) 0.0341(13) -0.0032(10) 0.0077(10) -0.0118(10)
C017 0.0275(11) 0.0413(13) 0.0323(13) -0.0038(10) 0.0127(10) -0.0138(10)
C018 0.028(3) 0.045(3) 0.022(4) -0.004(2) 0.010(2) -0.012(2)
C019 0.026(3) 0.030(3) 0.029(3) -0.0003(19) 0.006(2) -0.003(2)
C01A 0.022(3) 0.029(3) 0.028(4) -0.010(2) 0.002(3) -0.001(2)
C01B 0.028(3) 0.028(2) 0.027(3) 0.0029(18) 0.008(2) 0.000(2)
C01C 0.022(2) 0.034(4) 0.042(5) -0.004(3) 0.008(2) -0.008(3)
C01D 0.024(2) 0.039(2) 0.017(4) -0.003(2) 0.0049(19) 0.0032(17)
C01E 0.0261(11) 0.0301(12) 0.0403(14) 0.0017(10) 0.0039(10) -0.0003(10)
C01F 0.0462(14) 0.0304(12) 0.0316(13) 0.0014(10) 0.0088(11) -0.0102(11)
C01G 0.0498(15) 0.0497(15) 0.0295(13) -0.0071(11) 0.0157(11) -0.0209(13)
C01H 0.0337(13) 0.0348(13) 0.0338(13) -0.0039(10) 0.0002(10) 0.0052(11)
C01I 0.0449(14) 0.0413(14) 0.0272(13) -0.0078(10) 0.0127(11) -0.0060(12)
C01J 0.0341(13) 0.0388(13) 0.0361(13) -0.0085(10) 0.0154(10) -0.0128(11)
C01K 0.020(3) 0.037(5) 0.049(4) -0.005(3) -0.008(2) 0.002(3)
C01L 0.025(2) 0.028(2) 0.013(2) -0.0014(15) 0.0061(15) -0.0029(16)
C01M 0.034(3) 0.022(3) 0.035(6) -0.005(3) 0.004(3) -0.007(2)
N11 0.0346(17) 0.052(2) 0.0147(17) 0.0121(15) 0.0110(15) 0.0095(14)
C01O 0.0561(16) 0.0302(12) 0.0346(14) -0.0098(10) 0.0142(12) -0.0085(12)
C01P 0.0479(15) 0.0271(12) 0.0450(15) -0.0013(11) 0.0028(12) -0.0095(11)
C01Q 0.0472(15) 0.0318(13) 0.0466(16) -0.0040(11) 0.0027(12) -0.0003(12)
C01R 0.021(2) 0.035(3) 0.021(2) -0.001(2) 0.0078(17) 0.0034(19)
C01S 0.022(3) 0.046(4) 0.050(6) -0.008(3) -0.007(3) -0.002(2)
C01T 0.0623(18) 0.0340(13) 0.0383(15) -0.0019(11) 0.0163(13) 0.0051(13)
C01U 0.0438(14) 0.0305(13) 0.0448(15) -0.0008(11) 0.0136(12) -0.0117(11)
C01V 0.029(2) 0.029(3) 0.029(3) -0.003(2) 0.003(2) -0.003(2)
C01W 0.0449(15) 0.0368(14) 0.0474(16) 0.0117(12) 0.0066(12) -0.0088(12)
C01X 0.0417(14) 0.0479(15) 0.0321(13) -0.0001(11) -0.0010(11) 0.0014(12)
C01Y 0.0482(16) 0.0295(13) 0.0572(18) 0.0040(12) 0.0002(13) -0.0102(12)
C01Z 0.0511(16) 0.0387(14) 0.0370(14) 0.0083(11) 0.0092(12) -0.0032(12)
C020 0.050(6) 0.043(5) 0.048(5) -0.012(3) 0.012(3) 0.007(4)
C021 0.0460(15) 0.0476(15) 0.0444(16) -0.0110(12) 0.0160(12) -0.0212(13)
C022 0.0470(15) 0.0388(14) 0.0457(16) 0.0068(12) 0.0113(12) 0.0128(12)
C023 0.030(4) 0.030(4) 0.058(6) -0.002(3) -0.011(3) -0.013(3)
C024 0.0219(18) 0.025(2) 0.0217(17) 0.0032(15) 0.0070(13) -0.0045(15)
B1 0.0147(10) 0.0255(12) 0.0310(13) -0.0002(10) 0.0054(9) -0.0005(9)
C026 0.034(3) 0.042(3) 0.044(3) -0.007(3) 0.015(3) 0.003(2)
C027 0.019(2) 0.044(3) 0.034(2) -0.002(3) 0.0122(16) 0.005(2)
C028 0.042(4) 0.043(4) 0.034(3) -0.010(2) 0.009(3) -0.004(3)
C029 0.036(3) 0.038(3) 0.069(8) -0.006(3) -0.012(3) -0.003(3)
C02A 0.0520(16) 0.0411(15) 0.0373(15) -0.0114(12) -0.0067(12) -0.0027(13)
C02B 0.0607(18) 0.0362(14) 0.0465(16) 0.0029(12) 0.0074(14) -0.0010(13)
C02C 0.026(3) 0.038(4) 0.044(3) -0.004(3) 0.015(2) 0.012(3)
C02D 0.0667(19) 0.0579(18) 0.0258(13) 0.0044(12) 0.0113(13) -0.0198(15)
C02E 0.0689(19) 0.0414(15) 0.0328(14) 0.0053(11) 0.0099(13) -0.0144(14)
C02F 0.044(4) 0.025(3) 0.045(3) 0.003(2) 0.004(2) 0.006(3)
C02G 0.078(2) 0.0267(13) 0.0403(15) -0.0041(11) 0.0038(14) -0.0047(13)
C02H 0.0612(18) 0.0421(15) 0.0512(17) -0.0037(13) 0.0222(14) -0.0220(14)
C02I 0.0433(15) 0.0462(16) 0.0538(17) -0.0119(13) 0.0194(13) -0.0062(13)
C02J 0.0581(18) 0.0300(13) 0.0528(17) -0.0098(12) -0.0025(14) -0.0136(13)
C02K 0.039(3) 0.030(2) 0.029(3) 0.0011(18) -0.0026(19) -0.014(2)
C02L 0.0558(18) 0.077(2) 0.0415(16) -0.0142(15) 0.0200(14) -0.0223(16)
C02M 0.030(2) 0.039(3) 0.029(2) -0.0022(18) 0.0078(18) -0.012(2)
C02N 0.023(2) 0.051(3) 0.030(3) 0.014(3) 0.0089(19) -0.003(2)
C02O 0.029(3) 0.046(3) 0.063(7) -0.011(3) -0.010(3) 0.010(3)
C02P 0.0622(19) 0.0496(17) 0.0434(16) -0.0003(13) 0.0126(14) -0.0242(15)
C02Q 0.035(3) 0.043(3) 0.034(2) 0.002(3) 0.004(2) -0.010(2)
C02R 0.0475(16) 0.065(2) 0.0545(18) 0.0102(15) 0.0193(14) 0.0155(15)
C02S 0.0497(17) 0.0535(17) 0.0467(17) 0.0054(13) -0.0032(13) 0.0049(14)
C02T 0.0519(17) 0.074(2) 0.0423(17) 0.0059(15) 0.0033(13) 0.0225(16)
C02U 0.056(6) 0.063(7) 0.097(7) -0.035(5) 0.038(5) -0.022(5)
C02W 0.038(3) 0.037(2) 0.045(3) -0.001(2) 0.010(2) -0.012(2)
C02X 0.057(6) 0.042(5) 0.071(5) -0.016(3) -0.005(4) 0.000(4)
C02Y 0.034(2) 0.038(3) 0.043(3) -0.010(2) 0.017(2) 0.006(2)
C02Z 0.018(2) 0.064(4) 0.037(3) 0.010(4) 0.0031(17) -0.006(3)
C030 0.029(2) 0.0280(19) 0.0223(17) 0.0035(15) 0.0067(15) -0.0005(15)
C031 0.041(3) 0.061(4) 0.038(3) -0.007(2) -0.001(2) -0.014(3)
C032 0.055(4) 0.040(3) 0.041(3) 0.002(2) 0.006(3) -0.002(3)
C033 0.034(3) 0.066(3) 0.033(2) 0.003(3) 0.0038(18) -0.022(3)
C034 0.0452(17) 0.113(3) 0.0466(18) -0.0121(18) 0.0067(14) -0.0227(19)
C24 0.0189(14) 0.0284(16) 0.0335(19) 0.0031(13) -0.0006(13) 0.0067(13)
C036 0.123(3) 0.0445(17) 0.0419(18) -0.0012(14) -0.0180(19) -0.0066(19)
C22 0.078(2) 0.086(2) 0.0418(18) 0.0117(17) 0.0153(16) 0.032(2)
C038 0.026(2) 0.059(3) 0.050(3) 0.023(2) 0.014(2) 0.006(2)
C039 0.040(2) 0.0267(19) 0.041(2) 0.0037(15) 0.0031(18) 0.0023(19)
C03A 0.041(3) 0.067(4) 0.047(3) 0.020(3) 0.019(2) 0.019(3)
C03B 0.062(2) 0.135(4) 0.054(2) -0.040(2) 0.0029(17) 0.024(2)
C03C 0.043(2) 0.054(3) 0.039(2) 0.0091(19) 0.0051(19) -0.015(2)
C03D 0.049(3) 0.067(4) 0.042(3) -0.011(3) 0.001(2) -0.019(3)
C03E 0.044(4) 0.057(4) 0.082(4) 0.018(3) -0.001(3) -0.024(3)
C03F 0.038(2) 0.113(5) 0.058(3) 0.051(3) 0.023(2) 0.026(3)
P0 0.0392(12) 0.0519(14) 0.0373(13) 0.0076(10) -0.0020(9) -0.0176(10)
P1 0.0198(11) 0.0427(15) 0.040(2) 0.0040(19) -0.0035(17) -0.0086(10)
N0 0.022(6) 0.023(5) 0.019(5) 0.007(5) 0.000(4) -0.004(4)
N1 0.016(4) 0.036(5) 0.037(6) 0.013(4) 0.011(3) -0.013(4)
C4A 0.034(4) 0.044(4) 0.032(3) 0.000(3) 0.006(3) -0.014(3)
C1 0.027(7) 0.004(4) 0.017(6) 0.003(3) 0.003(5) 0.005(4)
C0 0.033(5) 0.048(6) 0.029(4) 0.006(5) 0.007(4) 0.007(4)
C2 0.021(5) 0.051(6) 0.022(10) 0.006(5) 0.007(4) 0.006(4)
C3 0.042(7) 0.046(7) 0.030(6) 0.008(5) -0.003(4) 0.019(6)
N11A 0.035(4) 0.058(4) 0.026(3) 0.016(3) -0.005(3) -0.024(3)
C42 0.026(7) 0.019(6) 0.031(8) 0.003(5) -0.002(5) 0.002(5)
C4 0.031(6) 0.031(7) 0.025(8) 0.001(6) -0.004(5) -0.005(4)
C23 0.036(6) 0.055(6) 0.021(10) -0.006(5) 0.007(5) 0.000(4)
C6 0.026(5) 0.041(6) 0.034(7) 0.008(5) 0.010(4) 0.002(5)
B3A 0.024(5) 0.043(5) 0.030(4) 0.014(5) -0.008(4) -0.011(4)
C7 0.032(9) 0.028(9) 0.033(8) -0.002(6) 0.004(6) 0.009(7)
C01N 0.034(7) 0.026(6) 0.034(6) 0.003(5) -0.003(5) 0.012(5)
C8 0.029(8) 0.016(6) 0.038(7) -0.008(5) -0.010(6) -0.007(5)
C9 0.032(6) 0.034(6) 0.032(7) -0.003(5) -0.003(5) -0.002(5)
C10 0.034(6) 0.038(7) 0.036(7) -0.005(5) 0.010(5) -0.003(5)
C11 0.037(6) 0.050(6) 0.044(8) 0.005(6) 0.017(6) -0.001(4)
C12 0.026(5) 0.044(7) 0.045(6) 0.002(7) 0.013(4) 0.001(5)
C13 0.044(7) 0.052(8) 0.066(8) 0.022(6) 0.014(5) -0.010(6)
N2 0.012(5) 0.019(5) 0.016(5) 0.000(4) -0.009(3) -0.004(4)
N00D 0.010(5) 0.026(5) 0.026(5) 0.007(3) -0.005(3) -0.001(4)
C14 0.025(6) 0.043(9) 0.056(8) -0.013(6) -0.005(5) 0.004(6)
C15 0.060(9) 0.055(7) 0.082(8) 0.006(6) 0.012(7) -0.006(6)
C16 0.034(6) 0.041(7) 0.036(7) 0.002(6) -0.009(5) 0.005(5)
C17 0.030(6) 0.037(6) 0.035(7) -0.010(5) 0.003(5) -0.005(5)
C18 0.090(14) 0.092(14) 0.084(13) 0.001(8) -0.002(8) -0.002(8)
C19 0.060(7) 0.092(9) 0.074(8) -0.023(7) 0.010(6) -0.014(7)
C1A 0.077(9) 0.081(9) 0.083(10) -0.006(7) 0.021(7) -0.009(7)
C1B 0.040(6) 0.045(7) 0.034(6) 0.003(6) 0.011(4) -0.003(5)
C1C 0.060(9) 0.067(10) 0.094(10) 0.002(7) -0.013(7) -0.019(7)
C03G 0.069(7) 0.099(8) 0.094(8) 0.045(6) 0.021(6) -0.028(6)
C1D 0.012(5) 0.023(6) 0.022(7) -0.002(5) 0.004(4) 0.000(4)
C1E 0.021(4) 0.029(4) 0.019(3) 0.006(3) -0.001(3) 0.003(3)
C1F 0.026(6) 0.030(6) 0.021(7) 0.002(5) 0.006(4) -0.001(4)
C1G 0.024(5) 0.036(6) 0.014(4) 0.004(4) 0.008(4) -0.001(5)
C1H 0.015(5) 0.009(4) 0.015(7) -0.004(4) -0.005(4) -0.002(3)
C1I 0.022(5) 0.021(5) 0.010(8) -0.001(4) -0.002(4) -0.004(4)
C1J 0.018(5) 0.039(6) 0.016(7) 0.002(4) 0.007(5) -0.004(4)
C1K 0.025(5) 0.036(6) 0.027(5) 0.003(5) 0.001(3) -0.008(4)
C1L 0.026(5) 0.028(5) 0.028(5) 0.001(4) -0.006(4) -0.003(4)
C1M 0.006(7) 0.034(7) 0.041(6) -0.003(5) -0.002(4) -0.007(5)
C1N 0.015(4) 0.024(6) 0.021(7) -0.011(5) 0.001(4) -0.004(4)
C1O 0.0300(15) 0.0243(11) 0.034(3) -0.0027(19) 0.0080(19) 0.0028(10)
C1P 0.024(5) 0.022(6) 0.021(7) -0.004(4) 0.006(4) 0.000(4)
C1Q 0.037(8) 0.044(8) 0.033(7) -0.016(5) 0.018(5) -0.015(5)
C1R 0.028(5) 0.035(5) 0.034(5) 0.003(5) 0.003(3) -0.009(4)
C1S 0.029(5) 0.034(5) 0.031(4) 0.009(4) 0.007(4) 0.002(4)
C1T 0.023(5) 0.028(6) 0.043(6) 0.003(5) -0.003(4) -0.005(4)
C1U 0.045(11) 0.065(11) 0.059(11) 0.010(7) 0.013(6) 0.005(7)
C1V 0.096(8) 0.043(6) 0.083(7) 0.003(5) -0.005(7) 0.000(7)
C02V 0.087(10) 0.067(9) 0.079(9) -0.026(7) 0.016(7) -0.008(7)
C1W 0.026(5) 0.014(5) 0.028(7) -0.005(4) 0.003(4) -0.005(4)
C1X 0.029(7) 0.032(8) 0.025(7) -0.003(6) 0.000(6) -0.001(6)
C1Y 0.053(10) 0.052(10) 0.070(10) -0.004(7) 0.018(7) 0.018(7)
C1Z 0.063(9) 0.062(9) 0.061(8) 0.015(6) 0.011(7) 0.004(7)
C20 0.036(6) 0.054(7) 0.045(6) 0.003(5) 0.002(4) 0.007(5)
C21 0.073(7) 0.073(6) 0.052(6) 0.017(5) 0.018(5) 0.009(6)

loop_
_atom_type_symbol
_atom_type_description
_atom_type_scat_dispersion_real
_atom_type_scat_dispersion_imag
_atom_type_scat_source
C C 0.0181 0.0091 'International Tables Vol C Tables 4.2.6.8 and 6.1.1.4'
H H 0.0000 0.0000 'International Tables Vol C Tables 4.2.6.8 and 6.1.1.4'
B B 0.0090 0.0039 'International Tables Vol C Tables 4.2.6.8 and 6.1.1.4'
N N 0.0311 0.0180 'International Tables Vol C Tables 4.2.6.8 and 6.1.1.4'
P P 0.2955 0.4335 'International Tables Vol C Tables 4.2.6.8 and 6.1.1.4'

loop_
_geom_angle_atom_site_label_1
_geom_angle_atom_site_label_2
_geom_angle_atom_site_label_3
_geom_angle
_geom_angle_site_symmetry_1
_geom_angle_site_symmetry_3
_geom_angle_publ_flag
N005 P001 P002 104.37(6) . . ?
N005 P001 N009 90.18(9) . . ?
N009 P001 P002 99.36(7) . . ?
C5 P002 P001 88.71(7) . . ?
N008 P003 P004 105.2(5) . . ?
N008 P003 N00B 90.3(3) . . ?
N00B P003 P004 100.3(2) . . ?
C24 P004 P003 92.83(11) . . ?
C00H N005 P001 124.43(13) . . ?
C00H N005 C00T 122.23(17) . . ?
C00T N005 P001 112.21(14) . . ?
C00M N006 C00L 121.81(18) . . ?
C00M N006 B1 107.39(17) . . ?
B1 N006 C00L 130.79(18) . . ?
C00J N007 C00K 122.94(17) . . ?
C00J N007 B1 107.07(17) . . ?
B1 N007 C00K 129.86(17) . . ?
C00F N008 P003 123.1(8) . . ?
C00F N008 C030 120.9(9) . . ?
C030 N008 P003 114.4(5) . . ?
C00O N009 P001 122.26(15) . . ?
C00O N009 C010 121.43(16) . . ?
C010 N009 P001 115.04(14) . . ?
B3 N00A C00N 129.0(9) . . ?
C024 N00A B3 105.7(6) . . ?
C024 N00A C00N 124.8(9) . . ?
C00V N00B P003 122.8(7) . . ?
C00V N00B C01B 117.0(8) . . ?
C01B N00B P003 115.3(4) . . ?
B3 N00C C00Y 129.9(6) . . ?
C01L N00C B3 107.0(5) . . ?
C01L N00C C00Y 122.8(6) . . ?
C5 N10 B1 162.8(2) . . ?
N00A B3 N11 126.9(6) . . ?
N00C B3 N00A 106.9(5) . . ?
N00C B3 N11 126.1(5) . . ?
C41 C00F N008 119.8(10) . . ?
C00P C00F N008 119.1(9) . . ?
C00P C00F C41 120.7(8) . . ?
C00H C00G C00Q 122.84(19) . . ?
C00S C00G C00H 118.5(2) . . ?
C00S C00G C00Q 118.65(19) . . ?
C00G C00H N005 121.27(19) . . ?
C00G C00H C00U 120.91(19) . . ?
C00U C00H N005 117.80(18) . . ?
C00F C41 C00R 122.5(10) . . ?
C01M C41 C00F 118.0(8) . . ?
C01M C41 C00R 119.4(10) . . ?
N007 C00J H00J 125.2 . . ?
C00M C00J N007 109.51(18) . . ?
C00M C00J H00J 125.2 . . ?
C012 C00K N007 118.8(2) . . ?
C01E C00K N007 118.84(19) . . ?
C01E C00K C012 122.3(2) . . ?
C00W C00L N006 118.6(2) . . ?
C01H C00L N006 118.6(2) . . ?
C01H C00L C00W 122.8(2) . . ?
N006 C00M H00M 125.3 . . ?
C00J C00M N006 109.43(19) . . ?
C00J C00M H00M 125.3 . . ?
C00Z C00N N00A 115.6(9) . . ?
C40 C00N N00A 121.5(9) . . ?
C40 C00N C00Z 122.4(8) . . ?
C015 C00O N009 119.6(2) . . ?
C017 C00O N009 119.3(2) . . ?
C017 C00O C015 121.0(2) . . ?
C00F C00P C011 119.5(8) . . ?
C01A C00P C00F 118.2(8) . . ?
C01A C00P C011 122.1(8) . . ?
C00G C00Q H00Q 107.8 . . ?
C00G C00Q C01U 111.67(19) . . ?
C00G C00Q C022 110.0(2) . . ?
C01U C00Q H00Q 107.8 . . ?
C01U C00Q C022 111.6(2) . . ?
C022 C00Q H00Q 107.8 . . ?
C41 C00R H00R 108.5 . . ?
C41 C00R C02F 113.5(10) . . ?
C020 C00R C41 110.9(11) . . ?
C020 C00R H00R 108.5 . . ?
C020 C00R C02F 106.8(12) . . ?
C02F C00R H00R 108.5 . . ?
C00G C00S H00S 119.6 . . ?
C01I C00S C00G 120.8(2) . . ?
C01I C00S H00S 119.6 . . ?
N005 C00T H00A 110.9 . . ?
N005 C00T H00B 110.9 . . ?
N005 C00T C010 104.51(17) . . ?
H00A C00T H00B 108.9 . . ?
C010 C00T H00A 110.9 . . ?
C010 C00T H00B 110.9 . . ?
C00H C00U C014 120.7(2) . . ?
C01O C00U C00H 118.4(2) . . ?
C01O C00U C014 120.9(2) . . ?
C018 C00V N00B 121.7(7) . . ?
C018 C00V C02N 121.4(7) . . ?
C02N C00V N00B 116.9(7) . . ?
C00L C00W C016 121.5(2) . . ?
C01P C00W C00L 117.3(2) . . ?
C01P C00W C016 121.2(2) . . ?
N10 C5 P002 178.7(2) . . ?
C01D C00Y N00C 117.5(7) . . ?
C01R C00Y N00C 119.8(6) . . ?
C01R C00Y C01D 122.7(7) . . ?
C00N C00Z C01K 124.6(9) . . ?
C01S C00Z C00N 117.5(8) . . ?
C01S C00Z C01K 117.8(9) . . ?
N009 C010 C00T 105.74(16) . . ?
N009 C010 H01A 110.6 . . ?
N009 C010 H01B 110.6 . . ?
C00T C010 H01A 110.6 . . ?
C00T C010 H01B 110.6 . . ?
H01A C010 H01B 108.7 . . ?
C00P C011 H011 108.6 . . ?
C00P C011 C02Y 110.9(8) . . ?
C00P C011 C039 109.6(8) . . ?
C02Y C011 H011 108.6 . . ?
C039 C011 H011 108.6 . . ?
C039 C011 C02Y 110.4(6) . . ?
C00K C012 C01Z 121.5(2) . . ?
C01W C012 C00K 117.6(2) . . ?
C01W C012 C01Z 120.9(2) . . ?
C00N C40 C023 122.9(10) . . ?
C00N C40 C029 117.4(9) . . ?
C029 C40 C023 119.7(10) . . ?
C00U C014 H014 107.3 . . ?
C00U C014 C02H 110.4(2) . . ?
C02G C014 C00U 114.2(2) . . ?
C02G C014 H014 107.3 . . ?
C02G C014 C02H 109.9(2) . . ?
C02H C014 H014 107.3 . . ?
C00O C015 C01F 122.6(2) . . ?
C02E C015 C00O 118.3(2) . . ?
C02E C015 C01F 119.1(2) . . ?
C00W C016 H016 106.8 . . ?
C036 C016 C00W 113.9(2) . . ?
C036 C016 H016 106.8 . . ?
C036 C016 C03B 111.5(3) . . ?
C03B C016 C00W 110.7(2) . . ?
C03B C016 H016 106.8 . . ?
C00O C017 C01J 122.5(2) . . ?
C01G C017 C00O 118.3(2) . . ?
C01G C017 C01J 119.2(2) . . ?
C00V C018 C019 122.3(8) . . ?
C00V C018 C02Q 119.0(8) . . ?
C02Q C018 C019 118.4(8) . . ?
C018 C019 H019 107.5 . . ?
C018 C019 C028 111.3(8) . . ?
C018 C019 C032 110.6(8) . . ?
C028 C019 H019 107.5 . . ?
C028 C019 C032 112.2(7) . . ?
C032 C019 H019 107.5 . . ?
C00P C01A H01H 119.2 . . ?
C01C C01A C00P 121.6(8) . . ?
C01C C01A H01H 119.2 . . ?
N00B C01B H01K 110.5 . . ?
N00B C01B H01L 110.5 . . ?
N00B C01B C030 106.0(5) . . ?
H01K C01B H01L 108.7 . . ?
C030 C01B H01K 110.5 . . ?
C030 C01B H01L 110.5 . . ?
C01A C01C H01M 119.9 . . ?
C01A C01C C01M 120.2(9) . . ?
C01M C01C H01M 119.9 . . ?
C00Y C01D C01V 122.9(7) . . ?
C026 C01D C00Y 116.4(7) . . ?
C026 C01D C01V 120.7(7) . . ?
C00K C01E C01Q 117.8(2) . . ?
C00K C01E C01T 121.2(2) . . ?
C01Q C01E C01T 120.8(2) . . ?
C015 C01F H01F 107.6 . . ?
C015 C01F C02B 111.5(2) . . ?
C015 C01F C02P 111.7(2) . . ?
C02B C01F H01F 107.6 . . ?
C02P C01F H01F 107.6 . . ?
C02P C01F C02B 110.7(2) . . ?
C017 C01G H01G 119.4 . . ?
C02D C01G C017 121.2(2) . . ?
C02D C01G H01G 119.4 . . ?
C00L C01H C01X 122.6(2) . . ?
C02A C01H C00L 117.1(2) . . ?
C02A C01H C01X 120.3(2) . . ?
C00S C01I H01I 119.9 . . ?
C00S C01I C01O 120.2(2) . . ?
C01O C01I H01I 119.9 . . ?
C017 C01J H01J 108.0 . . ?
C017 C01J C021 111.8(2) . . ?
C017 C01J C02I 110.2(2) . . ?
C021 C01J H01J 108.0 . . ?
C021 C01J C02I 110.6(2) . . ?
C02I C01J H01J 108.0 . . ?
C00Z C01K H01N 106.8 . . ?
C00Z C01K C02K 114.0(9) . . ?
C02K C01K H01N 106.8 . . ?
C02U C01K C00Z 111.9(11) . . ?
C02U C01K H01N 106.8 . . ?
C02U C01K C02K 110.2(10) . . ?
N00C C01L H01R 125.4 . . ?
C024 C01L N00C 109.1(5) . . ?
C024 C01L H01R 125.4 . . ?
C41 C01M H01S 119.5 . . ?
C01C C01M C41 121.1(9) . . ?
C01C C01M H01S 119.5 . . ?
C24 N11 B3 167.9(4) . . ?
C00U C01O H01O 119.4 . . ?
C01I C01O C00U 121.1(2) . . ?
C01I C01O H01O 119.4 . . ?
C00W C01P H01P 119.4 . . ?
C02J C01P C00W 121.1(2) . . ?
C02J C01P H01P 119.4 . . ?
C01E C01Q H01Q 119.6 . . ?
C01Y C01Q C01E 120.8(3) . . ?
C01Y C01Q H01Q 119.6 . . ?
C00Y C01R C02M 123.2(5) . . ?
C027 C01R C00Y 117.1(6) . . ?
C027 C01R C02M 119.7(5) . . ?
C00Z C01S H01U 119.6 . . ?
C02O C01S C00Z 120.9(9) . . ?
C02O C01S H01U 119.6 . . ?
C01E C01T H01T 107.6 . . ?
C01E C01T C02L 110.1(2) . . ?
C01E C01T C02T 113.3(2) . . ?
C02L C01T H01T 107.6 . . ?
C02T C01T H01T 107.6 . . ?
C02T C01T C02L 110.4(2) . . ?
C00Q C01U H01C 109.5 . . ?
C00Q C01U H01D 109.5 . . ?
C00Q C01U H01E 109.5 . . ?
H01C C01U H01D 109.5 . . ?
H01C C01U H01E 109.5 . . ?
H01D C01U H01E 109.5 . . ?
C01D C01V H01V 107.4 . . ?
C01D C01V C03D 112.3(6) . . ?
C02W C01V C01D 111.7(6) . . ?
C02W C01V H01V 107.4 . . ?
C02W C01V C03D 110.4(5) . . ?
C03D C01V H01V 107.4 . . ?
C012 C01W H01W 119.5 . . ?
C01Y C01W C012 121.1(2) . . ?
C01Y C01W H01W 119.5 . . ?
C01H C01X H01X 107.5 . . ?
C01H C01X C02S 110.7(2) . . ?
C02S C01X H01X 107.5 . . ?
C22 C01X C01H 113.4(2) . . ?
C22 C01X H01X 107.5 . . ?
C22 C01X C02S 110.1(2) . . ?
C01Q C01Y H01Y 119.8 . . ?
C01W C01Y C01Q 120.4(2) . . ?
C01W C01Y H01Y 119.8 . . ?
C012 C01Z H01Z 107.7 . . ?
C012 C01Z C02R 112.8(2) . . ?
C012 C01Z C034 110.6(2) . . ?
C02R C01Z H01Z 107.7 . . ?
C034 C01Z H01Z 107.7 . . ?
C034 C01Z C02R 110.1(2) . . ?
C00R C020 H3 109.5 . . ?
C00R C020 H 109.5 . . ?
C00R C020 HA 109.5 . . ?
H3 C020 H 109.5 . . ?
H3 C020 HA 109.5 . . ?
H C020 HA 109.5 . . ?
C01J C021 H02A 109.5 . . ?
C01J C021 H02B 109.5 . . ?
C01J C021 H02C 109.5 . . ?
H02A C021 H02B 109.5 . . ?
H02A C021 H02C 109.5 . . ?
H02B C021 H02C 109.5 . . ?
C00Q C022 H02D 109.5 . . ?
C00Q C022 H02E 109.5 . . ?
C00Q C022 H02F 109.5 . . ?
H02D C022 H02E 109.5 . . ?
H02D C022 H02F 109.5 . . ?
H02E C022 H02F 109.5 . . ?
C40 C023 H023 107.6 . . ?
C40 C023 C03E 109.2(11) . . ?
C02X C023 C40 111.2(11) . . ?
C02X C023 H023 107.6 . . ?
C02X C023 C03E 113.3(10) . . ?
C03E C023 H023 107.6 . . ?
N00A C024 H024 124.4 . . ?
C01L C024 N00A 111.2(5) . . ?
C01L C024 H024 124.4 . . ?
N006 B1 N007 106.57(18) . . ?
N006 B1 N10 127.9(2) . . ?
N007 B1 N10 125.6(2) . . ?
C01D C026 H026 119.1 . . ?
C02C C026 C01D 121.8(7) . . ?
C02C C026 H026 119.1 . . ?
C01R C027 H027 119.1 . . ?
C02C C027 C01R 121.8(5) . . ?
C02C C027 H027 119.1 . . ?
C019 C028 H4 109.5 . . ?
C019 C028 HB 109.5 . . ?
C019 C028 HC 109.5 . . ?
H4 C028 HB 109.5 . . ?
H4 C028 HC 109.5 . . ?
HB C028 HC 109.5 . . ?
C40 C029 H029 118.8 . . ?
C40 C029 C02O 122.4(10) . . ?
C02O C029 H029 118.8 . . ?
C01H C02A H02G 119.3 . . ?
C02J C02A C01H 121.5(2) . . ?
C02J C02A H02G 119.3 . . ?
C01F C02B H02H 109.5 . . ?
C01F C02B H02I 109.5 . . ?
C01F C02B H02J 109.5 . . ?
H02H C02B H02I 109.5 . . ?
H02H C02B H02J 109.5 . . ?
H02I C02B H02J 109.5 . . ?
C026 C02C H5 120.0 . . ?
C027 C02C C026 120.1(5) . . ?
C027 C02C H5 120.0 . . ?
C01G C02D H02K 120.1 . . ?
C01G C02D C02E 119.9(2) . . ?
C02E C02D H02K 120.1 . . ?
C015 C02E H02L 119.4 . . ?
C02D C02E C015 121.2(3) . . ?
C02D C02E H02L 119.4 . . ?
C00R C02F H6 109.5 . . ?
C00R C02F HD 109.5 . . ?
C00R C02F HE 109.5 . . ?
H6 C02F HD 109.5 . . ?
H6 C02F HE 109.5 . . ?
HD C02F HE 109.5 . . ?
C014 C02G H02M 109.5 . . ?
C014 C02G H02N 109.5 . . ?
C014 C02G H02O 109.5 . . ?
H02M C02G H02N 109.5 . . ?
H02M C02G H02O 109.5 . . ?
H02N C02G H02O 109.5 . . ?
C014 C02H H02P 109.5 . . ?
C014 C02H H02Q 109.5 . . ?
C014 C02H H02R 109.5 . . ?
H02P C02H H02Q 109.5 . . ?
H02P C02H H02R 109.5 . . ?
H02Q C02H H02R 109.5 . . ?
C01J C02I H02S 109.5 . . ?
C01J C02I H02T 109.5 . . ?
C01J C02I H02U 109.5 . . ?
H02S C02I H02T 109.5 . . ?
H02S C02I H02U 109.5 . . ?
H02T C02I H02U 109.5 . . ?
C01P C02J H02V 119.9 . . ?
C02A C02J C01P 120.2(2) . . ?
C02A C02J H02V 119.9 . . ?
C01K C02K H7 109.5 . . ?
C01K C02K HF 109.5 . . ?
C01K C02K HG 109.5 . . ?
H7 C02K HF 109.5 . . ?
H7 C02K HG 109.5 . . ?
HF C02K HG 109.5 . . ?
C01T C02L H02W 109.5 . . ?
C01T C02L H02X 109.5 . . ?
C01T C02L H02Y 109.5 . . ?
H02W C02L H02X 109.5 . . ?
H02W C02L H02Y 109.5 . . ?
H02X C02L H02Y 109.5 . . ?
C01R C02M H8 107.4 . . ?
C01R C02M C031 111.6(6) . . ?
C01R C02M C03C 111.1(5) . . ?
C031 C02M H8 107.4 . . ?
C03C C02M H8 107.4 . . ?
C03C C02M C031 111.7(5) . . ?
C00V C02N C038 122.3(6) . . ?
C02Z C02N C00V 117.5(6) . . ?
C02Z C02N C038 120.2(5) . . ?
C01S C02O C029 119.2(9) . . ?
C01S C02O H9 120.4 . . ?
C029 C02O H9 120.4 . . ?
C01F C02P H02Z 109.5 . . ?
C01F C02P HH 109.5 . . ?
C01F C02P HI 109.5 . . ?
H02Z C02P HH 109.5 . . ?
H02Z C02P HI 109.5 . . ?
HH C02P HI 109.5 . . ?
C018 C02Q H10 120.3 . . ?
C018 C02Q C033 119.5(6) . . ?
C033 C02Q H10 120.3 . . ?
C01Z C02R H02 109.5 . . ?
C01Z C02R HJ 109.5 . . ?
C01Z C02R HK 109.5 . . ?
H02 C02R HJ 109.5 . . ?
H02 C02R HK 109.5 . . ?
HJ C02R HK 109.5 . . ?
C01X C02S H1 109.5 . . ?
C01X C02S HL 109.5 . . ?
C01X C02S HM 109.5 . . ?
H1 C02S HL 109.5 . . ?
H1 C02S HM 109.5 . . ?
HL C02S HM 109.5 . . ?
C01T C02T H2 109.5 . . ?
C01T C02T HN 109.5 . . ?
C01T C02T HO 109.5 . . ?
H2 C02T HN 109.5 . . ?
H2 C02T HO 109.5 . . ?
HN C02T HO 109.5 . . ?
C01K C02U H11 109.5 . . ?
C01K C02U HP 109.5 . . ?
C01K C02U HQ 109.5 . . ?
H11 C02U HP 109.5 . . ?
H11 C02U HQ 109.5 . . ?
HP C02U HQ 109.5 . . ?
C01V C02W H12 109.5 . . ?
C01V C02W HR 109.5 . . ?
C01V C02W HS 109.5 . . ?
H12 C02W HR 109.5 . . ?
H12 C02W HS 109.5 . . ?
HR C02W HS 109.5 . . ?
C023 C02X H13 109.5 . . ?
C023 C02X HT 109.5 . . ?
C023 C02X HU 109.5 . . ?
H13 C02X HT 109.5 . . ?
H13 C02X HU 109.5 . . ?
HT C02X HU 109.5 . . ?
C011 C02Y H14 109.5 . . ?
C011 C02Y HV 109.5 . . ?
C011 C02Y HW 109.5 . . ?
H14 C02Y HV 109.5 . . ?
H14 C02Y HW 109.5 . . ?
HV C02Y HW 109.5 . . ?
C02N C02Z H15 119.3 . . ?
C033 C02Z C02N 121.4(5) . . ?
C033 C02Z H15 119.3 . . ?
N008 C030 C01B 104.0(5) . . ?
N008 C030 H03J 111.0 . . ?
N008 C030 H03K 111.0 . . ?
C01B C030 H03J 111.0 . . ?
C01B C030 H03K 111.0 . . ?
H03J C030 H03K 109.0 . . ?
C02M C031 H03L 109.5 . . ?
C02M C031 H03M 109.5 . . ?
C02M C031 H03N 109.5 . . ?
H03L C031 H03M 109.5 . . ?
H03L C031 H03N 109.5 . . ?
H03M C031 H03N 109.5 . . ?
C019 C032 H03O 109.5 . . ?
C019 C032 H03P 109.5 . . ?
C019 C032 H03Q 109.5 . . ?
H03O C032 H03P 109.5 . . ?
H03O C032 H03Q 109.5 . . ?
H03P C032 H03Q 109.5 . . ?
C02Q C033 H033 119.5 . . ?
C02Z C033 C02Q 121.0(5) . . ?
C02Z C033 H033 119.5 . . ?
C01Z C034 H03A 109.5 . . ?
C01Z C034 H03B 109.5 . . ?
C01Z C034 H03C 109.5 . . ?
H03A C034 H03B 109.5 . . ?
H03A C034 H03C 109.5 . . ?
H03B C034 H03C 109.5 . . ?
N11 C24 P004 178.1(3) . . ?
C016 C036 H03D 109.5 . . ?
C016 C036 H03E 109.5 . . ?
C016 C036 H03F 109.5 . . ?
H03D C036 H03E 109.5 . . ?
H03D C036 H03F 109.5 . . ?
H03E C036 H03F 109.5 . . ?
C01X C22 H22A 109.5 . . ?
C01X C22 H22B 109.5 . . ?
C01X C22 H22C 109.5 . . ?
H22A C22 H22B 109.5 . . ?
H22A C22 H22C 109.5 . . ?
H22B C22 H22C 109.5 . . ?
C02N C038 H038 107.5 . . ?
C02N C038 C03A 112.9(4) . . ?
C02N C038 C03F 111.5(5) . . ?
C03A C038 H038 107.5 . . ?
C03A C038 C03F 109.7(4) . . ?
C03F C038 H038 107.5 . . ?
C011 C039 H03R 109.5 . . ?
C011 C039 H03S 109.5 . . ?
C011 C039 H03T 109.5 . . ?
H03R C039 H03S 109.5 . . ?
H03R C039 H03T 109.5 . . ?
H03S C039 H03T 109.5 . . ?
C038 C03A H03U 109.5 . . ?
C038 C03A H03V 109.5 . . ?
C038 C03A H03W 109.5 . . ?
H03U C03A H03V 109.5 . . ?
H03U C03A H03W 109.5 . . ?
H03V C03A H03W 109.5 . . ?
C016 C03B H03G 109.5 . . ?
C016 C03B H03H 109.5 . . ?
C016 C03B H03I 109.5 . . ?
H03G C03B H03H 109.5 . . ?
H03G C03B H03I 109.5 . . ?
H03H C03B H03I 109.5 . . ?
C02M C03C H03X 109.5 . . ?
C02M C03C H03Y 109.5 . . ?
C02M C03C HX 109.5 . . ?
H03X C03C H03Y 109.5 . . ?
H03X C03C HX 109.5 . . ?
H03Y C03C HX 109.5 . . ?
C01V C03D H03Z 109.5 . . ?
C01V C03D HY 109.5 . . ?
C01V C03D HZ 109.5 . . ?
H03Z C03D HY 109.5 . . ?
H03Z C03D HZ 109.5 . . ?
HY C03D HZ 109.5 . . ?
C023 C03E H03 109.5 . . ?
C023 C03E H19 109.5 . . ?
C023 C03E H20 109.5 . . ?
H03 C03E H19 109.5 . . ?
H03 C03E H20 109.5 . . ?
H19 C03E H20 109.5 . . ?
C038 C03F H16 109.5 . . ?
C038 C03F H21 109.5 . . ?
C038 C03F H22 109.5 . . ?
H16 C03F H21 109.5 . . ?
H16 C03F H22 109.5 . . ?
H21 C03F H22 109.5 . . ?
C4A P0 P1 92.0(3) . . ?
N0 P1 P0 105.1(12) . . ?
N0 P1 N1 89.3(7) . . ?
N1 P1 P0 100.0(5) . . ?
C1 N0 P1 126.3(17) . . ?
C1 N0 C0 116.6(17) . . ?
C0 N0 P1 116.9(12) . . ?
C2 N1 P1 122.3(14) . . ?
C3 N1 P1 115.7(10) . . ?
C3 N1 C2 117.1(14) . . ?
N11A C4A P0 178.3(8) . . ?
C42 C1 N0 116(2) . . ?
C4 C1 N0 120.8(19) . . ?
C4 C1 C42 121.4(17) . . ?
N0 C0 H0A 111.1 . . ?
N0 C0 H0B 111.1 . . ?
N0 C0 C3 103.3(12) . . ?
H0A C0 H0B 109.1 . . ?
C3 C0 H0A 111.1 . . ?
C3 C0 H0B 111.1 . . ?
C23 C2 N1 123.0(16) . . ?
C23 C2 C6 118.0(15) . . ?
C6 C2 N1 118.9(15) . . ?
N1 C3 C0 108.4(11) . . ?
N1 C3 H3A 110.0 . . ?
N1 C3 H3B 110.0 . . ?
C0 C3 H3A 110.0 . . ?
C0 C3 H3B 110.0 . . ?
H3A C3 H3B 108.4 . . ?
C4A N11A B3A 161.4(9) . . ?
C1 C42 C7 123.0(19) . . ?
C01N C42 C1 118.9(18) . . ?
C01N C42 C7 118.1(19) . . ?
C1 C4 C8 117.6(18) . . ?
C9 C4 C1 116.6(17) . . ?
C9 C4 C8 125.6(19) . . ?
C2 C23 C10 119.9(17) . . ?
C2 C23 C11 122.8(17) . . ?
C11 C23 C10 116.7(16) . . ?
C2 C6 C13 118.0(13) . . ?
C12 C6 C2 117.9(13) . . ?
C12 C6 C13 124.1(13) . . ?
N2 B3A N11A 128.8(10) . . ?
N00D B3A N11A 124.1(9) . . ?
N00D B3A N2 107.1(10) . . ?
C42 C7 H7A 108.9 . . ?
C42 C7 C14 113(2) . . ?
C42 C7 C15 113(2) . . ?
C14 C7 H7A 108.9 . . ?
C14 C7 C15 103.8(18) . . ?
C15 C7 H7A 108.9 . . ?
C42 C01N H01 120.7 . . ?
C16 C01N C42 118.6(19) . . ?
C16 C01N H01 120.7 . . ?
C4 C8 H8A 110.3 . . ?
C4 C8 C17 106(2) . . ?
C4 C8 C18 110(2) . . ?
C17 C8 H8A 110.3 . . ?
C18 C8 H8A 110.3 . . ?
C18 C8 C17 109.2(19) . . ?
C4 C9 H9A 118.5 . . ?
C16 C9 C4 123(2) . . ?
C16 C9 H9A 118.5 . . ?
C23 C10 H10A 107.2 . . ?
C23 C10 C1A 108.7(14) . . ?
C19 C10 C23 111.4(15) . . ?
C19 C10 H10A 107.2 . . ?
C19 C10 C1A 114.7(14) . . ?
C1A C10 H10A 107.2 . . ?
C23 C11 H11A 121.1 . . ?
C1B C11 C23 117.8(16) . . ?
C1B C11 H11A 121.1 . . ?
C6 C12 H12A 118.4 . . ?
C1B C12 C6 123.2(14) . . ?
C1B C12 H12A 118.4 . . ?
C6 C13 H13A 109.5 . . ?
C6 C13 C1C 112.2(14) . . ?
C6 C13 C03G 109.7(13) . . ?
C1C C13 H13A 109.5 . . ?
C1C C13 C03G 106.3(13) . . ?
C03G C13 H13A 109.5 . . ?
B3A N2 C1D 127.0(19) . . ?
C1E N2 B3A 105.8(12) . . ?
C1E N2 C1D 127.1(19) . . ?
B3A N00D C1F 127.7(17) . . ?
C1G N00D B3A 106.6(10) . . ?
C1G N00D C1F 125.6(17) . . ?
C7 C14 H14A 109.5 . . ?
C7 C14 H14B 109.5 . . ?
C7 C14 H14C 109.5 . . ?
H14A C14 H14B 109.5 . . ?
H14A C14 H14C 109.5 . . ?
H14B C14 H14C 109.5 . . ?
C7 C15 H15A 109.5 . . ?
C7 C15 H15B 109.5 . . ?
C7 C15 H15C 109.5 . . ?
H15A C15 H15B 109.5 . . ?
H15A C15 H15C 109.5 . . ?
H15B C15 H15C 109.5 . . ?
C01N C16 H16A 119.4 . . ?
C9 C16 C01N 121(2) . . ?
C9 C16 H16A 119.4 . . ?
C8 C17 H17A 109.5 . . ?
C8 C17 H17B 109.5 . . ?
C8 C17 H17C 109.5 . . ?
H17A C17 H17B 109.5 . . ?
H17A C17 H17C 109.5 . . ?
H17B C17 H17C 109.5 . . ?
C8 C18 H18A 109.5 . . ?
C8 C18 H18B 109.5 . . ?
C8 C18 H18C 109.5 . . ?
H18A C18 H18B 109.5 . . ?
H18A C18 H18C 109.5 . . ?
H18B C18 H18C 109.5 . . ?
C10 C19 H19A 109.5 . . ?
C10 C19 H19B 109.5 . . ?
C10 C19 H19C 109.5 . . ?
H19A C19 H19B 109.5 . . ?
H19A C19 H19C 109.5 . . ?
H19B C19 H19C 109.5 . . ?
C10 C1A H1AA 109.5 . . ?
C10 C1A H1AB 109.5 . . ?
C10 C1A H1AC 109.5 . . ?
H1AA C1A H1AB 109.5 . . ?
H1AA C1A H1AC 109.5 . . ?
H1AB C1A H1AC 109.5 . . ?
C11 C1B H1B 120.2 . . ?
C12 C1B C11 119.7(15) . . ?
C12 C1B H1B 120.2 . . ?
C13 C1C H1CA 109.5 . . ?
C13 C1C H1CB 109.5 . . ?
C13 C1C H1CC 109.5 . . ?
H1CA C1C H1CB 109.5 . . ?
H1CA C1C H1CC 109.5 . . ?
H1CB C1C H1CC 109.5 . . ?
C13 C03G H17 109.5 . . ?
C13 C03G H23 109.5 . . ?
C13 C03G H24 109.5 . . ?
H17 C03G H23 109.5 . . ?
H17 C03G H24 109.5 . . ?
H23 C03G H24 109.5 . . ?
C1H C1D N2 111.8(18) . . ?
C1I C1D N2 123(2) . . ?
C1I C1D C1H 123.5(17) . . ?
N2 C1E H1E 124.4 . . ?
C1G C1E N2 111.2(11) . . ?
C1G C1E H1E 124.4 . . ?
C1J C1F N00D 114.4(15) . . ?
C1K C1F N00D 122.2(14) . . ?
C1K C1F C1J 123.2(14) . . ?
N00D C1G H1G 125.4 . . ?
C1E C1G N00D 109.2(11) . . ?
C1E C1G H1G 125.4 . . ?
C1D C1H C1M 127.0(18) . . ?
C1N C1H C1D 115.0(15) . . ?
C1N C1H C1M 118.0(17) . . ?
C1D C1I C1O 122(2) . . ?
C1D C1I C1P 117.7(18) . . ?
C1P C1I C1O 120(2) . . ?
C1F C1J C1Q 123.5(17) . . ?
C1L C1J C1F 117.0(14) . . ?
C1L C1J C1Q 119.0(15) . . ?
C1F C1K C1S 123.0(11) . . ?
C1R C1K C1F 115.7(11) . . ?
C1R C1K C1S 121.3(10) . . ?
C1J C1L H1L 120.2 . . ?
C1T C1L C1J 119.6(12) . . ?
C1T C1L H1L 120.2 . . ?
C1H C1M H1M 104.4 . . ?
C1H C1M C1V 112.6(17) . . ?
C1V C1M H1M 104.4 . . ?
C02V C1M C1H 117.3(19) . . ?
C02V C1M H1M 104.4 . . ?
C02V C1M C1V 112.2(16) . . ?
C1H C1N H1N 119.2 . . ?
C1W C1N C1H 121.6(18) . . ?
C1W C1N H1N 119.2 . . ?
C1I C1O H1O 105.1 . . ?
C1I C1O C1Y 109(2) . . ?
C1X C1O C1I 111(3) . . ?
C1X C1O H1O 105.1 . . ?
C1X C1O C1Y 120(3) . . ?
C1Y C1O H1O 105.1 . . ?
C1I C1P H1P 119.5 . . ?
C1W C1P C1I 120.9(19) . . ?
C1W C1P H1P 119.5 . . ?
C1J C1Q H1Q 106.6 . . ?
C1J C1Q C1U 112.8(19) . . ?
C1U C1Q H1Q 106.6 . . ?
C1Z C1Q C1J 114.3(17) . . ?
C1Z C1Q H1Q 106.6 . . ?
C1Z C1Q C1U 109.4(19) . . ?
C1K C1R H1R 119.0 . . ?
C1T C1R C1K 122.1(11) . . ?
C1T C1R H1R 119.0 . . ?
C1K C1S H1S 107.2 . . ?
C1K C1S C20 112.0(9) . . ?
C1K C1S C21 111.6(10) . . ?
C20 C1S H1S 107.2 . . ?
C21 C1S H1S 107.2 . . ?
C21 C1S C20 111.3(9) . . ?
C1L C1T H1T 119.1 . . ?
C1R C1T C1L 121.8(12) . . ?
C1R C1T H1T 119.1 . . ?
C1Q C1U H1UA 109.5 . . ?
C1Q C1U H1UB 109.5 . . ?
C1Q C1U H1UC 109.5 . . ?
H1UA C1U H1UB 109.5 . . ?
H1UA C1U H1UC 109.5 . . ?
H1UB C1U H1UC 109.5 . . ?
C1M C1V H1VA 109.5 . . ?
C1M C1V H1VB 109.5 . . ?
C1M C1V H1VC 109.5 . . ?
H1VA C1V H1VB 109.5 . . ?
H1VA C1V H1VC 109.5 . . ?
H1VB C1V H1VC 109.5 . . ?
C1M C02V H18 109.5 . . ?
C1M C02V H25 109.5 . . ?
C1M C02V H26 109.5 . . ?
H18 C02V H25 109.5 . . ?
H18 C02V H26 109.5 . . ?
H25 C02V H26 109.5 . . ?
C1N C1W C1P 120.7(19) . . ?
C1N C1W H1W 119.7 . . ?
C1P C1W H1W 119.7 . . ?
C1O C1X H1XA 109.5 . . ?
C1O C1X H1XB 109.5 . . ?
C1O C1X H1XC 109.5 . . ?
H1XA C1X H1XB 109.5 . . ?
H1XA C1X H1XC 109.5 . . ?
H1XB C1X H1XC 109.5 . . ?
C1O C1Y H1YA 109.5 . . ?
C1O C1Y H1YB 109.5 . . ?
C1O C1Y H1YC 109.5 . . ?
H1YA C1Y H1YB 109.5 . . ?
H1YA C1Y H1YC 109.5 . . ?
H1YB C1Y H1YC 109.5 . . ?
C1Q C1Z H1ZA 109.5 . . ?
C1Q C1Z H1ZB 109.5 . . ?
C1Q C1Z H1ZC 109.5 . . ?
H1ZA C1Z H1ZB 109.5 . . ?
H1ZA C1Z H1ZC 109.5 . . ?
H1ZB C1Z H1ZC 109.5 . . ?
C1S C20 H20A 109.5 . . ?
C1S C20 H20B 109.5 . . ?
C1S C20 H20C 109.5 . . ?
H20A C20 H20B 109.5 . . ?
H20A C20 H20C 109.5 . . ?
H20B C20 H20C 109.5 . . ?
C1S C21 H21A 109.5 . . ?
C1S C21 H21B 109.5 . . ?
C1S C21 H21C 109.5 . . ?
H21A C21 H21B 109.5 . . ?
H21A C21 H21C 109.5 . . ?
H21B C21 H21C 109.5 . . ?

loop_
_geom_bond_atom_site_label_1
_geom_bond_atom_site_label_2
_geom_bond_distance
_geom_bond_site_symmetry_2
_geom_bond_publ_flag
P001 P002 2.2990(7) . ?
P001 N005 1.6865(18) . ?
P001 N009 1.6976(17) . ?
P002 C5 1.668(2) . ?
P003 P004 2.2949(13) . ?
P003 N008 1.667(8) . ?
P003 N00B 1.702(6) . ?
P004 C24 1.673(3) . ?
N005 C00H 1.439(3) . ?
N005 C00T 1.463(3) . ?
N006 C00L 1.440(3) . ?
N006 C00M 1.399(3) . ?
N006 B1 1.412(3) . ?
N007 C00J 1.399(3) . ?
N007 C00K 1.437(3) . ?
N007 B1 1.421(3) . ?
N008 C00F 1.437(11) . ?
N008 C030 1.478(9) . ?
N009 C00O 1.437(3) . ?
N009 C010 1.463(3) . ?
N00A B3 1.448(9) . ?
N00A C00N 1.468(11) . ?
N00A C024 1.379(9) . ?
N00B C00V 1.455(10) . ?
N00B C01B 1.463(7) . ?
N00C B3 1.413(8) . ?
N00C C00Y 1.432(9) . ?
N00C C01L 1.399(5) . ?
N10 C5 1.184(3) . ?
N10 B1 1.430(3) . ?
B3 N11 1.462(5) . ?
C00F C41 1.423(10) . ?
C00F C00P 1.412(10) . ?
C00G C00H 1.401(3) . ?
C00G C00Q 1.517(3) . ?
C00G C00S 1.401(3) . ?
C00H C00U 1.409(3) . ?
C41 C00R 1.538(11) . ?
C41 C01M 1.404(11) . ?
C00J H00J 0.9500 . ?
C00J C00M 1.338(3) . ?
C00K C012 1.404(3) . ?
C00K C01E 1.392(3) . ?
C00L C00W 1.400(3) . ?
C00L C01H 1.399(3) . ?
C00M H00M 0.9500 . ?
C00N C00Z 1.415(10) . ?
C00N C40 1.368(11) . ?
C00O C015 1.406(3) . ?
C00O C017 1.406(3) . ?
C00P C011 1.502(11) . ?
C00P C01A 1.397(10) . ?
C00Q H00Q 1.0000 . ?
C00Q C01U 1.526(3) . ?
C00Q C022 1.539(3) . ?
C00R H00R 1.0000 . ?
C00R C020 1.537(14) . ?
C00R C02F 1.546(13) . ?
C00S H00S 0.9500 . ?
C00S C01I 1.376(3) . ?
C00T H00A 0.9900 . ?
C00T H00B 0.9900 . ?
C00T C010 1.517(3) . ?
C00U C014 1.517(3) . ?
C00U C01O 1.389(3) . ?
C00V C018 1.394(10) . ?
C00V C02N 1.421(9) . ?
C00W C016 1.521(3) . ?
C00W C01P 1.392(3) . ?
C00Y C01D 1.414(9) . ?
C00Y C01R 1.408(9) . ?
C00Z C01K 1.517(12) . ?
C00Z C01S 1.393(10) . ?
C010 H01A 0.9900 . ?
C010 H01B 0.9900 . ?
C011 H011 1.0000 . ?
C011 C02Y 1.535(9) . ?
C011 C039 1.524(10) . ?
C012 C01W 1.391(3) . ?
C012 C01Z 1.517(4) . ?
C40 C023 1.509(13) . ?
C40 C029 1.378(12) . ?
C014 H014 1.0000 . ?
C014 C02G 1.516(4) . ?
C014 C02H 1.538(4) . ?
C015 C01F 1.519(3) . ?
C015 C02E 1.393(4) . ?
C016 H016 1.0000 . ?
C016 C036 1.508(4) . ?
C016 C03B 1.521(4) . ?
C017 C01G 1.394(3) . ?
C017 C01J 1.513(3) . ?
C018 C019 1.506(11) . ?
C018 C02Q 1.402(10) . ?
C019 H019 1.0000 . ?
C019 C028 1.513(10) . ?
C019 C032 1.523(9) . ?
C01A H01H 0.9500 . ?
C01A C01C 1.378(8) . ?
C01B H01K 0.9900 . ?
C01B H01L 0.9900 . ?
C01B C030 1.516(7) . ?
C01C H01M 0.9500 . ?
C01C C01M 1.381(9) . ?
C01D C01V 1.524(9) . ?
C01D C026 1.405(10) . ?
C01E C01Q 1.394(3) . ?
C01E C01T 1.520(3) . ?
C01F H01F 1.0000 . ?
C01F C02B 1.530(4) . ?
C01F C02P 1.530(3) . ?
C01G H01G 0.9500 . ?
C01G C02D 1.381(4) . ?
C01H C01X 1.520(4) . ?
C01H C02A 1.394(4) . ?
C01I H01I 0.9500 . ?
C01I C01O 1.383(3) . ?
C01J H01J 1.0000 . ?
C01J C021 1.528(3) . ?
C01J C02I 1.536(3) . ?
C01K H01N 1.0000 . ?
C01K C02K 1.531(11) . ?
C01K C02U 1.510(13) . ?
C01L H01R 0.9500 . ?
C01L C024 1.339(7) . ?
C01M H01S 0.9500 . ?
N11 C24 1.149(5) . ?
C01O H01O 0.9500 . ?
C01P H01P 0.9500 . ?
C01P C02J 1.384(4) . ?
C01Q H01Q 0.9500 . ?
C01Q C01Y 1.384(4) . ?
C01R C027 1.403(6) . ?
C01R C02M 1.515(8) . ?
C01S H01U 0.9500 . ?
C01S C02O 1.370(9) . ?
C01T H01T 1.0000 . ?
C01T C02L 1.526(4) . ?
C01T C02T 1.520(4) . ?
C01U H01C 0.9800 . ?
C01U H01D 0.9800 . ?
C01U H01E 0.9800 . ?
C01V H01V 1.0000 . ?
C01V C02W 1.519(7) . ?
C01V C03D 1.551(8) . ?
C01W H01W 0.9500 . ?
C01W C01Y 1.375(4) . ?
C01X H01X 1.0000 . ?
C01X C02S 1.533(4) . ?
C01X C22 1.519(4) . ?
C01Y H01Y 0.9500 . ?
C01Z H01Z 1.0000 . ?
C01Z C02R 1.528(4) . ?
C01Z C034 1.519(4) . ?
C020 H3 0.9800 . ?
C020 H 0.9800 . ?
C020 HA 0.9800 . ?
C021 H02A 0.9800 . ?
C021 H02B 0.9800 . ?
C021 H02C 0.9800 . ?
C022 H02D 0.9800 . ?
C022 H02E 0.9800 . ?
C022 H02F 0.9800 . ?
C023 H023 1.0000 . ?
C023 C02X 1.507(15) . ?
C023 C03E 1.534(13) . ?
C024 H024 0.9500 . ?
C026 H026 0.9500 . ?
C026 C02C 1.385(8) . ?
C027 H027 0.9500 . ?
C027 C02C 1.368(7) . ?
C028 H4 0.9800 . ?
C028 HB 0.9800 . ?
C028 HC 0.9800 . ?
C029 H029 0.9500 . ?
C029 C02O 1.389(10) . ?
C02A H02G 0.9500 . ?
C02A C02J 1.374(4) . ?
C02B H02H 0.9800 . ?
C02B H02I 0.9800 . ?
C02B H02J 0.9800 . ?
C02C H5 0.9500 . ?
C02D H02K 0.9500 . ?
C02D C02E 1.383(4) . ?
C02E H02L 0.9500 . ?
C02F H6 0.9800 . ?
C02F HD 0.9800 . ?
C02F HE 0.9800 . ?
C02G H02M 0.9800 . ?
C02G H02N 0.9800 . ?
C02G H02O 0.9800 . ?
C02H H02P 0.9800 . ?
C02H H02Q 0.9800 . ?
C02H H02R 0.9800 . ?
C02I H02S 0.9800 . ?
C02I H02T 0.9800 . ?
C02I H02U 0.9800 . ?
C02J H02V 0.9500 . ?
C02K H7 0.9800 . ?
C02K HF 0.9800 . ?
C02K HG 0.9800 . ?
C02L H02W 0.9800 . ?
C02L H02X 0.9800 . ?
C02L H02Y 0.9800 . ?
C02M H8 1.0000 . ?
C02M C031 1.535(7) . ?
C02M C03C 1.522(7) . ?
C02N C02Z 1.401(7) . ?
C02N C038 1.512(7) . ?
C02O H9 0.9500 . ?
C02P H02Z 0.9800 . ?
C02P HH 0.9800 . ?
C02P HI 0.9800 . ?
C02Q H10 0.9500 . ?
C02Q C033 1.403(7) . ?
C02R H02 0.9800 . ?
C02R HJ 0.9800 . ?
C02R HK 0.9800 . ?
C02S H1 0.9800 . ?
C02S HL 0.9800 . ?
C02S HM 0.9800 . ?
C02T H2 0.9800 . ?
C02T HN 0.9800 . ?
C02T HO 0.9800 . ?
C02U H11 0.9800 . ?
C02U HP 0.9800 . ?
C02U HQ 0.9800 . ?
C02W H12 0.9800 . ?
C02W HR 0.9800 . ?
C02W HS 0.9800 . ?
C02X H13 0.9800 . ?
C02X HT 0.9800 . ?
C02X HU 0.9800 . ?
C02Y H14 0.9800 . ?
C02Y HV 0.9800 . ?
C02Y HW 0.9800 . ?
C02Z H15 0.9500 . ?
C02Z C033 1.362(7) . ?
C030 H03J 0.9900 . ?
C030 H03K 0.9900 . ?
C031 H03L 0.9800 . ?
C031 H03M 0.9800 . ?
C031 H03N 0.9800 . ?
C032 H03O 0.9800 . ?
C032 H03P 0.9800 . ?
C032 H03Q 0.9800 . ?
C033 H033 0.9500 . ?
C034 H03A 0.9800 . ?
C034 H03B 0.9800 . ?
C034 H03C 0.9800 . ?
C036 H03D 0.9800 . ?
C036 H03E 0.9800 . ?
C036 H03F 0.9800 . ?
C22 H22A 0.9800 . ?
C22 H22B 0.9800 . ?
C22 H22C 0.9800 . ?
C038 H038 1.0000 . ?
C038 C03A 1.528(7) . ?
C038 C03F 1.541(6) . ?
C039 H03R 0.9800 . ?
C039 H03S 0.9800 . ?
C039 H03T 0.9800 . ?
C03A H03U 0.9800 . ?
C03A H03V 0.9800 . ?
C03A H03W 0.9800 . ?
C03B H03G 0.9800 . ?
C03B H03H 0.9800 . ?
C03B H03I 0.9800 . ?
C03C H03X 0.9800 . ?
C03C H03Y 0.9800 . ?
C03C HX 0.9800 . ?
C03D H03Z 0.9800 . ?
C03D HY 0.9800 . ?
C03D HZ 0.9800 . ?
C03E H03 0.9800 . ?
C03E H19 0.9800 . ?
C03E H20 0.9800 . ?
C03F H16 0.9800 . ?
C03F H21 0.9800 . ?
C03F H22 0.9800 . ?
P0 P1 2.303(4) . ?
P0 C4A 1.678(8) . ?
P1 N0 1.661(17) . ?
P1 N1 1.701(13) . ?
N0 C1 1.44(2) . ?
N0 C0 1.476(17) . ?
N1 C2 1.472(18) . ?
N1 C3 1.432(13) . ?
C4A N11A 1.156(9) . ?
C1 C42 1.433(19) . ?
C1 C4 1.40(2) . ?
C0 H0A 0.9900 . ?
C0 H0B 0.9900 . ?
C0 C3 1.495(14) . ?
C2 C23 1.371(19) . ?
C2 C6 1.429(18) . ?
C3 H3A 0.9900 . ?
C3 H3B 0.9900 . ?
N11A B3A 1.456(11) . ?
C42 C7 1.54(2) . ?
C42 C01N 1.42(2) . ?
C4 C8 1.50(2) . ?
C4 C9 1.39(2) . ?
C23 C10 1.496(19) . ?
C23 C11 1.41(2) . ?
C6 C12 1.393(14) . ?
C6 C13 1.512(15) . ?
B3A N2 1.447(16) . ?
B3A N00D 1.422(15) . ?
C7 H7A 1.0000 . ?
C7 C14 1.55(2) . ?
C7 C15 1.56(2) . ?
C01N H01 0.9500 . ?
C01N C16 1.381(19) . ?
C8 H8A 1.0000 . ?
C8 C17 1.55(2) . ?
C8 C18 1.53(2) . ?
C9 H9A 0.9500 . ?
C9 C16 1.380(18) . ?
C10 H10A 1.0000 . ?
C10 C19 1.492(16) . ?
C10 C1A 1.508(15) . ?
C11 H11A 0.9500 . ?
C11 C1B 1.390(15) . ?
C12 H12A 0.9500 . ?
C12 C1B 1.356(13) . ?
C13 H13A 1.0000 . ?
C13 C1C 1.529(18) . ?
C13 C03G 1.559(15) . ?
N2 C1D 1.47(2) . ?
N2 C1E 1.376(17) . ?
N00D C1F 1.429(17) . ?
N00D C1G 1.400(14) . ?
C14 H14A 0.9800 . ?
C14 H14B 0.9800 . ?
C14 H14C 0.9800 . ?
C15 H15A 0.9800 . ?
C15 H15B 0.9800 . ?
C15 H15C 0.9800 . ?
C16 H16A 0.9500 . ?
C17 H17A 0.9800 . ?
C17 H17B 0.9800 . ?
C17 H17C 0.9800 . ?
C18 H18A 0.9800 . ?
C18 H18B 0.9800 . ?
C18 H18C 0.9800 . ?
C19 H19A 0.9800 . ?
C19 H19B 0.9800 . ?
C19 H19C 0.9800 . ?
C1A H1AA 0.9800 . ?
C1A H1AB 0.9800 . ?
C1A H1AC 0.9800 . ?
C1B H1B 0.9500 . ?
C1C H1CA 0.9800 . ?
C1C H1CB 0.9800 . ?
C1C H1CC 0.9800 . ?
C03G H17 0.9800 . ?
C03G H23 0.9800 . ?
C03G H24 0.9800 . ?
C1D C1H 1.429(19) . ?
C1D C1I 1.361(19) . ?
C1E H1E 0.9500 . ?
C1E C1G 1.349(14) . ?
C1F C1J 1.423(18) . ?
C1F C1K 1.413(18) . ?
C1G H1G 0.9500 . ?
C1H C1M 1.52(2) . ?
C1H C1N 1.40(2) . ?
C1I C1O 1.50(2) . ?
C1I C1P 1.38(2) . ?
C1J C1L 1.408(19) . ?
C1J C1Q 1.525(19) . ?
C1K C1R 1.409(11) . ?
C1K C1S 1.493(12) . ?
C1L H1L 0.9500 . ?
C1L C1T 1.390(13) . ?
C1M H1M 1.0000 . ?
C1M C1V 1.54(2) . ?
C1M C02V 1.50(2) . ?
C1N H1N 0.9500 . ?
C1N C1W 1.360(16) . ?
C1O H1O 1.0000 . ?
C1O C1X 1.49(3) . ?
C1O C1Y 1.52(2) . ?
C1P H1P 0.9500 . ?
C1P C1W 1.377(18) . ?
C1Q H1Q 1.0000 . ?
C1Q C1U 1.560(19) . ?
C1Q C1Z 1.520(18) . ?
C1R H1R 0.9500 . ?
C1R C1T 1.365(12) . ?
C1S H1S 1.0000 . ?
C1S C20 1.544(14) . ?
C1S C21 1.518(12) . ?
C1T H1T 0.9500 . ?
C1U H1UA 0.9800 . ?
C1U H1UB 0.9800 . ?
C1U H1UC 0.9800 . ?
C1V H1VA 0.9800 . ?
C1V H1VB 0.9800 . ?
C1V H1VC 0.9800 . ?
C02V H18 0.9800 . ?
C02V H25 0.9800 . ?
C02V H26 0.9800 . ?
C1W H1W 0.9500 . ?
C1X H1XA 0.9800 . ?
C1X H1XB 0.9800 . ?
C1X H1XC 0.9800 . ?
C1Y H1YA 0.9800 . ?
C1Y H1YB 0.9800 . ?
C1Y H1YC 0.9800 . ?
C1Z H1ZA 0.9800 . ?
C1Z H1ZB 0.9800 . ?
C1Z H1ZC 0.9800 . ?
C20 H20A 0.9800 . ?
C20 H20B 0.9800 . ?
C20 H20C 0.9800 . ?
C21 H21A 0.9800 . ?
C21 H21B 0.9800 . ?
C21 H21C 0.9800 . ?

loop_
_geom_torsion_atom_site_label_1
_geom_torsion_atom_site_label_2
_geom_torsion_atom_site_label_3
_geom_torsion_atom_site_label_4
_geom_torsion
_geom_torsion_site_symmetry_1
_geom_torsion_site_symmetry_2
_geom_torsion_site_symmetry_3
_geom_torsion_site_symmetry_4
_geom_torsion_publ_flag
P001 N005 C00H C00G 101.0(2) . . . . ?
P001 N005 C00H C00U -80.4(2) . . . . ?
P001 N005 C00T C010 37.8(2) . . . . ?
P001 N009 C00O C015 71.1(2) . . . . ?
P001 N009 C00O C017 -108.0(2) . . . . ?
P001 N009 C010 C00T 13.3(2) . . . . ?
P002 P001 N005 C00H -94.93(16) . . . . ?
P002 P001 N005 C00T 73.08(14) . . . . ?
P002 P001 N009 C00O 94.91(16) . . . . ?
P002 P001 N009 C010 -97.79(15) . . . . ?
P003 N008 C00F C41 -100.2(16) . . . . ?
P003 N008 C00F C00P 72.7(18) . . . . ?
P003 N008 C030 C01B -33.6(10) . . . . ?
P003 N00B C00V C018 -74.8(15) . . . . ?
P003 N00B C00V C02N 104.4(11) . . . . ?
P003 N00B C01B C030 -17.1(7) . . . . ?
P004 P003 N008 C00F 86.0(11) . . . . ?
P004 P003 N008 C030 -79.5(8) . . . . ?
P004 P003 N00B C00V -101.8(6) . . . . ?
P004 P003 N00B C01B 104.0(5) . . . . ?
N005 P001 N009 C00O -160.50(17) . . . . ?
N005 P001 N009 C010 6.81(16) . . . . ?
N005 C00H C00U C014 -1.4(3) . . . . ?
N005 C00H C00U C01O -179.0(2) . . . . ?
N005 C00T C010 N009 -30.3(2) . . . . ?
N006 C00L C00W C016 -5.5(3) . . . . ?
N006 C00L C00W C01P 177.7(2) . . . . ?
N006 C00L C01H C01X 3.4(3) . . . . ?
N006 C00L C01H C02A -178.9(2) . . . . ?
N007 C00J C00M N006 0.9(3) . . . . ?
N007 C00K C012 C01W 179.6(2) . . . . ?
N007 C00K C012 C01Z -2.3(3) . . . . ?
N007 C00K C01E C01Q 179.8(2) . . . . ?
N007 C00K C01E C01T 3.9(3) . . . . ?
N008 P003 N00B C00V 152.7(8) . . . . ?
N008 P003 N00B C01B -1.5(8) . . . . ?
N008 C00F C41 C00R -6(2) . . . . ?
N008 C00F C41 C01M 178.6(14) . . . . ?
N008 C00F C00P C011 10(2) . . . . ?
N008 C00F C00P C01A -176.7(13) . . . . ?
N009 P001 N005 C00H 165.35(17) . . . . ?
N009 P001 N005 C00T -26.63(15) . . . . ?
N009 C00O C015 C01F 7.2(3) . . . . ?
N009 C00O C015 C02E -174.2(2) . . . . ?
N009 C00O C017 C01G 175.7(2) . . . . ?
N009 C00O C017 C01J -5.9(3) . . . . ?
N00A B3 N11 C24 158(2) . . . . ?
N00A C00N C00Z C01K -8(2) . . . . ?
N00A C00N C00Z C01S 176.1(15) . . . . ?
N00A C00N C40 C023 6(3) . . . . ?
N00A C00N C40 C029 -174.0(16) . . . . ?
N00B P003 N008 C00F -173.3(11) . . . . ?
N00B P003 N008 C030 21.2(9) . . . . ?
N00B C00V C018 C019 -4(2) . . . . ?
N00B C00V C018 C02Q -177.9(11) . . . . ?
N00B C00V C02N C02Z 179.6(8) . . . . ?
N00B C00V C02N C038 -1.3(16) . . . . ?
N00B C01B C030 N008 29.5(8) . . . . ?
N00C B3 N11 C24 -25(3) . . . . ?
N00C C00Y C01D C01V -4.1(14) . . . . ?
N00C C00Y C01D C026 175.7(10) . . . . ?
N00C C00Y C01R C027 -177.7(8) . . . . ?
N00C C00Y C01R C02M 3.3(14) . . . . ?
N00C C01L C024 N00A -3.3(9) . . . . ?
B3 N00A C00N C00Z 84.6(19) . . . . ?
B3 N00A C00N C40 -103(2) . . . . ?
B3 N00A C024 C01L 2.4(11) . . . . ?
B3 N00C C00Y C01D -97.3(11) . . . . ?
B3 N00C C00Y C01R 81.8(11) . . . . ?
B3 N00C C01L C024 2.8(7) . . . . ?
C00F N008 C030 C01B 160.6(10) . . . . ?
C00F C41 C00R C020 -102.8(17) . . . . ?
C00F C41 C00R C02F 137.0(15) . . . . ?
C00F C41 C01M C01C -4(2) . . . . ?
C00F C00P C011 C02Y -160.5(12) . . . . ?
C00F C00P C011 C039 77.4(15) . . . . ?
C00F C00P C01A C01C 0(2) . . . . ?
C00G C00H C00U C014 177.2(2) . . . . ?
C00G C00H C00U C01O -0.4(3) . . . . ?
C00G C00S C01I C01O -0.9(4) . . . . ?
C00H N005 C00T C010 -153.89(18) . . . . ?
C00H C00G C00Q C01U -130.0(2) . . . . ?
C00H C00G C00Q C022 105.5(2) . . . . ?
C00H C00G C00S C01I 1.3(3) . . . . ?
C00H C00U C014 C02G 155.2(2) . . . . ?
C00H C00U C014 C02H -80.4(3) . . . . ?
C00H C00U C01O C01I 0.8(4) . . . . ?
C41 C00F C00P C011 -177.7(13) . . . . ?
C41 C00F C00P C01A -4(2) . . . . ?
C00J N007 C00K C012 -89.9(3) . . . . ?
C00J N007 C00K C01E 89.5(3) . . . . ?
C00J N007 B1 N006 1.4(2) . . . . ?
C00J N007 B1 N10 -178.8(2) . . . . ?
C00K N007 C00J C00M 174.9(2) . . . . ?
C00K N007 B1 N006 -174.5(2) . . . . ?
C00K N007 B1 N10 5.2(4) . . . . ?
C00K C012 C01W C01Y 0.0(4) . . . . ?
C00K C012 C01Z C02R 139.1(2) . . . . ?
C00K C012 C01Z C034 -97.1(3) . . . . ?
C00K C01E C01Q C01Y 1.1(4) . . . . ?
C00K C01E C01T C02L 95.1(3) . . . . ?
C00K C01E C01T C02T -140.7(2) . . . . ?
C00L N006 C00M C00J -178.9(2) . . . . ?
C00L N006 B1 N007 177.9(2) . . . . ?
C00L N006 B1 N10 -1.9(4) . . . . ?
C00L C00W C016 C036 138.8(3) . . . . ?
C00L C00W C016 C03B -94.6(3) . . . . ?
C00L C00W C01P C02J 1.2(4) . . . . ?
C00L C01H C01X C02S 109.3(3) . . . . ?
C00L C01H C01X C22 -126.4(3) . . . . ?
C00L C01H C02A C02J 1.2(4) . . . . ?
C00M N006 C00L C00W -75.9(3) . . . . ?
C00M N006 C00L C01H 103.6(2) . . . . ?
C00M N006 B1 N007 -0.9(2) . . . . ?
C00M N006 B1 N10 179.3(2) . . . . ?
C00N N00A B3 N00C -172.8(12) . . . . ?
C00N N00A B3 N11 4.5(18) . . . . ?
C00N N00A C024 C01L 175.0(10) . . . . ?
C00N C00Z C01K C02K 136.1(15) . . . . ?
C00N C00Z C01K C02U -98.0(18) . . . . ?
C00N C00Z C01S C02O -3(3) . . . . ?
C00N C40 C023 C02X -124.6(18) . . . . ?
C00N C40 C023 C03E 109.6(18) . . . . ?
C00N C40 C029 C02O 0(3) . . . . ?
C00O N009 C010 C00T -179.24(19) . . . . ?
C00O C015 C01F C02B -113.5(3) . . . . ?
C00O C015 C01F C02P 121.9(3) . . . . ?
C00O C015 C02E C02D -2.7(4) . . . . ?
C00O C017 C01G C02D -0.2(4) . . . . ?
C00O C017 C01J C021 127.6(2) . . . . ?
C00O C017 C01J C02I -109.0(3) . . . . ?
C00P C00F C41 C00R -179.0(14) . . . . ?
C00P C00F C41 C01M 6(2) . . . . ?
C00P C01A C01C C01M 2(2) . . . . ?
C00Q C00G C00H N005 -0.9(3) . . . . ?
C00Q C00G C00H C00U -179.5(2) . . . . ?
C00Q C00G C00S C01I -179.8(2) . . . . ?
C00R C41 C01M C01C -179.2(13) . . . . ?
C00S C00G C00H N005 177.99(19) . . . . ?
C00S C00G C00H C00U -0.6(3) . . . . ?
C00S C00G C00Q C01U 51.1(3) . . . . ?
C00S C00G C00Q C022 -73.4(3) . . . . ?
C00S C01I C01O C00U -0.2(4) . . . . ?
C00T N005 C00H C00G -65.9(3) . . . . ?
C00T N005 C00H C00U 112.8(2) . . . . ?
C00V N00B C01B C030 -172.9(6) . . . . ?
C00V C018 C019 C028 119.0(14) . . . . ?
C00V C018 C019 C032 -115.7(13) . . . . ?
C00V C018 C02Q C033 -3.7(17) . . . . ?
C00V C02N C02Z C033 0.2(11) . . . . ?
C00V C02N C038 C03A 114.6(9) . . . . ?
C00V C02N C038 C03F -121.3(9) . . . . ?
C00W C00L C01H C01X -177.2(2) . . . . ?
C00W C00L C01H C02A 0.5(3) . . . . ?
C00W C01P C02J C02A 0.4(4) . . . . ?
C5 N10 B1 N006 -103.3(7) . . . . ?
C5 N10 B1 N007 77.0(8) . . . . ?
C00Y N00C B3 N00A 172.7(8) . . . . ?
C00Y N00C B3 N11 -4.6(11) . . . . ?
C00Y N00C C01L C024 -171.7(6) . . . . ?
C00Y C01D C01V C02W -113.9(10) . . . . ?
C00Y C01D C01V C03D 121.4(10) . . . . ?
C00Y C01D C026 C02C 4.0(19) . . . . ?
C00Y C01R C027 C02C 0.3(12) . . . . ?
C00Y C01R C02M C031 122.4(9) . . . . ?
C00Y C01R C02M C03C -112.2(9) . . . . ?
C00Z C00N C40 C023 177.6(16) . . . . ?
C00Z C00N C40 C029 -2(3) . . . . ?
C00Z C01S C02O C029 1(3) . . . . ?
C010 N009 C00O C015 -95.4(3) . . . . ?
C010 N009 C00O C017 85.5(3) . . . . ?
C011 C00P C01A C01C 173.5(12) . . . . ?
C012 C00K C01E C01Q -0.8(3) . . . . ?
C012 C00K C01E C01T -176.7(2) . . . . ?
C012 C01W C01Y C01Q 0.3(4) . . . . ?
C40 C00N C00Z C01K 179.9(17) . . . . ?
C40 C00N C00Z C01S 4(3) . . . . ?
C40 C029 C02O C01S 0(3) . . . . ?
C014 C00U C01O C01I -176.8(2) . . . . ?
C015 C00O C017 C01G -3.4(3) . . . . ?
C015 C00O C017 C01J 175.0(2) . . . . ?
C016 C00W C01P C02J -175.5(3) . . . . ?
C017 C00O C015 C01F -173.7(2) . . . . ?
C017 C00O C015 C02E 4.8(4) . . . . ?
C017 C01G C02D C02E 2.3(4) . . . . ?
C018 C00V C02N C02Z -1.2(17) . . . . ?
C018 C00V C02N C038 177.9(10) . . . . ?
C018 C02Q C033 C02Z 2.8(12) . . . . ?
C019 C018 C02Q C033 -178.2(8) . . . . ?
C01A C00P C011 C02Y 25.9(16) . . . . ?
C01A C00P C011 C039 -96.2(13) . . . . ?
C01A C01C C01M C41 0(2) . . . . ?
C01B N00B C00V C018 79.0(15) . . . . ?
C01B N00B C00V C02N -101.8(11) . . . . ?
C01D C00Y C01R C027 1.3(15) . . . . ?
C01D C00Y C01R C02M -177.7(9) . . . . ?
C01D C026 C02C C027 -2.6(18) . . . . ?
C01E C00K C012 C01W 0.3(3) . . . . ?
C01E C00K C012 C01Z 178.3(2) . . . . ?
C01E C01Q C01Y C01W -0.9(4) . . . . ?
C01F C015 C02E C02D 175.9(3) . . . . ?
C01G C017 C01J C021 -54.0(3) . . . . ?
C01G C017 C01J C02I 69.5(3) . . . . ?
C01G C02D C02E C015 -0.8(5) . . . . ?
C01H C00L C00W C016 175.1(2) . . . . ?
C01H C00L C00W C01P -1.7(3) . . . . ?
C01H C02A C02J C01P -1.7(4) . . . . ?
C01J C017 C01G C02D -178.7(2) . . . . ?
C01K C00Z C01S C02O -179.6(15) . . . . ?
C01L N00C B3 N00A -1.3(9) . . . . ?
C01L N00C B3 N11 -178.6(6) . . . . ?
C01L N00C C00Y C01D 75.9(11) . . . . ?
C01L N00C C00Y C01R -105.1(10) . . . . ?
C01M C41 C00R C020 72.3(18) . . . . ?
C01M C41 C00R C02F -48.0(18) . . . . ?
C01O C00U C014 C02G -27.2(4) . . . . ?
C01O C00U C014 C02H 97.2(3) . . . . ?
C01P C00W C016 C036 -44.6(4) . . . . ?
C01P C00W C016 C03B 82.0(3) . . . . ?
C01Q C01E C01T C02L -80.7(3) . . . . ?
C01Q C01E C01T C02T 43.5(3) . . . . ?
C01R C00Y C01D C01V 176.9(9) . . . . ?
C01R C00Y C01D C026 -3.4(16) . . . . ?
C01R C027 C02C C026 0.3(14) . . . . ?
C01S C00Z C01K C02K -47.8(19) . . . . ?
C01S C00Z C01K C02U 78.1(17) . . . . ?
C01T C01E C01Q C01Y 177.0(3) . . . . ?
C01V C01D C026 C02C -176.2(10) . . . . ?
C01W C012 C01Z C02R -42.9(3) . . . . ?
C01W C012 C01Z C034 80.9(3) . . . . ?
C01X C01H C02A C02J 178.9(3) . . . . ?
C01Z C012 C01W C01Y -178.1(2) . . . . ?
C023 C40 C029 C02O -179.8(16) . . . . ?
C024 N00A B3 N00C -0.6(11) . . . . ?
C024 N00A B3 N11 176.7(6) . . . . ?
C024 N00A C00N C00Z -86.2(17) . . . . ?
C024 N00A C00N C40 86(2) . . . . ?
B1 N006 C00L C00W 105.5(3) . . . . ?
B1 N006 C00L C01H -75.1(3) . . . . ?
B1 N006 C00M C00J 0.1(3) . . . . ?
B1 N007 C00J C00M -1.4(3) . . . . ?
B1 N007 C00K C012 85.5(3) . . . . ?
B1 N007 C00K C01E -95.1(3) . . . . ?
C026 C01D C01V C02W 66.4(12) . . . . ?
C026 C01D C01V C03D -58.3(12) . . . . ?
C027 C01R C02M C031 -56.5(9) . . . . ?
C027 C01R C02M C03C 68.9(8) . . . . ?
C029 C40 C023 C02X 55(2) . . . . ?
C029 C40 C023 C03E -71(2) . . . . ?
C02A C01H C01X C02S -68.3(3) . . . . ?
C02A C01H C01X C22 56.0(3) . . . . ?
C02E C015 C01F C02B 67.9(3) . . . . ?
C02E C015 C01F C02P -56.6(3) . . . . ?
C02M C01R C027 C02C 179.3(7) . . . . ?
C02N C00V C018 C019 177.2(11) . . . . ?
C02N C00V C018 C02Q 3(2) . . . . ?
C02N C02Z C033 C02Q -1.1(9) . . . . ?
C02Q C018 C019 C028 -66.7(14) . . . . ?
C02Q C018 C019 C032 58.7(13) . . . . ?
C02Z C02N C038 C03A -66.3(7) . . . . ?
C02Z C02N C038 C03F 57.8(7) . . . . ?
C030 N008 C00F C41 64.3(19) . . . . ?
C030 N008 C00F C00P -122.8(15) . . . . ?
C038 C02N C02Z C033 -178.9(5) . . . . ?
P0 P1 N0 C1 90(3) . . . . ?
P0 P1 N0 C0 -85(2) . . . . ?
P0 P1 N1 C2 -99.3(13) . . . . ?
P0 P1 N1 C3 106.1(12) . . . . ?
P1 N0 C1 C42 -98(4) . . . . ?
P1 N0 C1 C4 67(4) . . . . ?
P1 N0 C0 C3 -26(2) . . . . ?
P1 N1 C2 C23 -78(3) . . . . ?
P1 N1 C2 C6 106(2) . . . . ?
P1 N1 C3 C0 -16.1(18) . . . . ?
N0 P1 N1 C2 155.5(17) . . . . ?
N0 P1 N1 C3 1.0(17) . . . . ?
N0 C1 C42 C7 -10(5) . . . . ?
N0 C1 C42 C01N 171(3) . . . . ?
N0 C1 C4 C8 15(5) . . . . ?
N0 C1 C4 C9 -169(3) . . . . ?
N0 C0 C3 N1 24(2) . . . . ?
N1 P1 N0 C1 -170(3) . . . . ?
N1 P1 N0 C0 16(2) . . . . ?
N1 C2 C23 C10 -1(4) . . . . ?
N1 C2 C23 C11 -172(3) . . . . ?
N1 C2 C6 C12 178.7(19) . . . . ?
N1 C2 C6 C13 -2(3) . . . . ?
C4A N11A B3A N2 142(3) . . . . ?
C4A N11A B3A N00D -39(4) . . . . ?
C1 N0 C0 C3 159(2) . . . . ?
C1 C42 C7 C14 -105(4) . . . . ?
C1 C42 C7 C15 137(3) . . . . ?
C1 C42 C01N C16 -6(6) . . . . ?
C1 C4 C8 C17 -110(3) . . . . ?
C1 C4 C8 C18 132(3) . . . . ?
C1 C4 C9 C16 3(6) . . . . ?
C0 N0 C1 C42 76(4) . . . . ?
C0 N0 C1 C4 -119(3) . . . . ?
C2 N1 C3 C0 -172.0(14) . . . . ?
C2 C23 C10 C19 115(2) . . . . ?
C2 C23 C10 C1A -117(2) . . . . ?
C2 C23 C11 C1B -10(5) . . . . ?
C2 C6 C12 C1B -3(3) . . . . ?
C2 C6 C13 C1C 122(2) . . . . ?
C2 C6 C13 C03G -120(2) . . . . ?
C3 N1 C2 C23 76(3) . . . . ?
C3 N1 C2 C6 -100(2) . . . . ?
N11A B3A N2 C1D 1(4) . . . . ?
N11A B3A N2 C1E 177.1(15) . . . . ?
N11A B3A N00D C1F -3(3) . . . . ?
N11A B3A N00D C1G -178.9(14) . . . . ?
C42 C1 C4 C8 -180(3) . . . . ?
C42 C1 C4 C9 -4(5) . . . . ?
C42 C01N C16 C9 5(5) . . . . ?
C4 C1 C42 C7 -175(3) . . . . ?
C4 C1 C42 C01N 6(6) . . . . ?
C4 C9 C16 C01N -3(6) . . . . ?
C23 C2 C6 C12 2(3) . . . . ?
C23 C2 C6 C13 -179(2) . . . . ?
C23 C11 C1B C12 9(4) . . . . ?
C6 C2 C23 C10 175(2) . . . . ?
C6 C2 C23 C11 4(4) . . . . ?
C6 C12 C1B C11 -2(4) . . . . ?
B3A N2 C1D C1H 84(4) . . . . ?
B3A N2 C1D C1I -111(4) . . . . ?
B3A N2 C1E C1G 4(3) . . . . ?
B3A N00D C1F C1J -96(3) . . . . ?
B3A N00D C1F C1K 89(3) . . . . ?
B3A N00D C1G C1E 1.3(18) . . . . ?
C7 C42 C01N C16 175(3) . . . . ?
C01N C42 C7 C14 73(4) . . . . ?
C01N C42 C7 C15 -44(4) . . . . ?
C8 C4 C9 C16 178(3) . . . . ?
C9 C4 C8 C17 75(4) . . . . ?
C9 C4 C8 C18 -43(5) . . . . ?
C10 C23 C11 C1B 179(2) . . . . ?
C11 C23 C10 C19 -73(3) . . . . ?
C11 C23 C10 C1A 54(3) . . . . ?
C12 C6 C13 C1C -59(2) . . . . ?
C12 C6 C13 C03G 59(2) . . . . ?
C13 C6 C12 C1B 177.5(19) . . . . ?
N2 B3A N00D C1F 177(2) . . . . ?
N2 B3A N00D C1G 1(2) . . . . ?
N2 C1D C1H C1M -7(5) . . . . ?
N2 C1D C1H C1N 174(3) . . . . ?
N2 C1D C1I C1O 15(5) . . . . ?
N2 C1D C1I C1P -172(3) . . . . ?
N2 C1E C1G N00D -3(2) . . . . ?
N00D B3A N2 C1D -178(2) . . . . ?
N00D B3A N2 C1E -3(3) . . . . ?
N00D C1F C1J C1L 176(2) . . . . ?
N00D C1F C1J C1Q 4(4) . . . . ?
N00D C1F C1K C1R 179(2) . . . . ?
N00D C1F C1K C1S -1(4) . . . . ?
C1D N2 C1E C1G 179(2) . . . . ?
C1D C1H C1M C1V 105(3) . . . . ?
C1D C1H C1M C02V -122(3) . . . . ?
C1D C1H C1N C1W -2(4) . . . . ?
C1D C1I C1O C1X -113(4) . . . . ?
C1D C1I C1O C1Y 113(4) . . . . ?
C1D C1I C1P C1W 2(5) . . . . ?
C1E N2 C1D C1H -91(4) . . . . ?
C1E N2 C1D C1I 75(5) . . . . ?
C1F N00D C1G C1E -175.1(16) . . . . ?
C1F C1J C1L C1T 9(4) . . . . ?
C1F C1J C1Q C1U 108(3) . . . . ?
C1F C1J C1Q C1Z -126(3) . . . . ?
C1F C1K C1R C1T 0(3) . . . . ?
C1F C1K C1S C20 120(2) . . . . ?
C1F C1K C1S C21 -114(2) . . . . ?
C1G N00D C1F C1J 79(3) . . . . ?
C1G N00D C1F C1K -95(3) . . . . ?
C1H C1D C1I C1O 179(3) . . . . ?
C1H C1D C1I C1P -9(5) . . . . ?
C1H C1N C1W C1P -3(5) . . . . ?
C1I C1D C1H C1M -173(3) . . . . ?
C1I C1D C1H C1N 8(5) . . . . ?
C1I C1P C1W C1N 3(5) . . . . ?
C1J C1F C1K C1R 5(4) . . . . ?
C1J C1F C1K C1S -175(2) . . . . ?
C1J C1L C1T C1R -5(3) . . . . ?
C1K C1F C1J C1L -10(4) . . . . ?
C1K C1F C1J C1Q 178(3) . . . . ?
C1K C1R C1T C1L 0(2) . . . . ?
C1L C1J C1Q C1U -64(3) . . . . ?
C1L C1J C1Q C1Z 62(3) . . . . ?
C1M C1H C1N C1W 179(3) . . . . ?
C1N C1H C1M C1V -76(3) . . . . ?
C1N C1H C1M C02V 57(3) . . . . ?
C1O C1I C1P C1W 175(3) . . . . ?
C1P C1I C1O C1X 75(4) . . . . ?
C1P C1I C1O C1Y -60(4) . . . . ?
C1Q C1J C1L C1T -178.4(19) . . . . ?
C1R C1K C1S C20 -60.4(17) . . . . ?
C1R C1K C1S C21 65.1(16) . . . . ?
C1S C1K C1R C1T -179.6(13) . . . . ?
